data_1570572
loop_
_publ_author_name
'Hauser, Adrian'
'M&#xfc;nzfeld, Luca'
'Uhlmann, Cedric'
'Lebedkin, Sergei'
'Schlittenhardt, S&#xf6;ren'
'Ruan, Ting-Ting'
'Kappes, Manfred M.'
'Ruben, Mario'
'Roesky, Peter W.'

_publ_section_title
;
 It's not just the size that matters: crystal engineering of
 lanthanide-based coordination polymers.
;
_journal_issue 4
_journal_name_full 'Chemical science'
_journal_page_first 1338
_journal_page_last 1347
_journal_paper_doi 10.1039/d3sc03746k
_journal_volume 15
_journal_year 2024
_chemical_absolute_configuration unk
_chemical_formula_moiety 'La, C52 H96 K Si4, 0.5(C7 H8)'
_chemical_formula_sum 'C59 H104 K La Si4'
_chemical_formula_weight 1103.79
_space_group_crystal_system orthorhombic
_space_group_IT_number 20
_space_group_name_Hall 'C 2c 2'
_space_group_name_H-M_alt 'C 2 2 21'
_atom_sites_solution_hydrogens geom
_atom_sites_solution_primary dual
_audit_creation_date 2021-09-30
_audit_creation_method
;
Olex2 1.5
(compiled 2021.08.20 svn.r13c46975 for OlexSys, GUI svn.r6405)
;
_audit_update_record
;
2023-07-19 deposited with the CCDC.	2023-12-06 downloaded from the CCDC.
;
_cell_angle_alpha 90
_cell_angle_beta 90
_cell_angle_gamma 90
_cell_formula_units_Z 8
_cell_length_a 18.1753(3)
_cell_length_b 22.3961(3)
_cell_length_c 29.9843(6)
_cell_measurement_reflns_used 57459
_cell_measurement_temperature 150
_cell_measurement_theta_max 27.18
_cell_measurement_theta_min 1.36
_cell_volume 12205.3(4)
_computing_cell_refinement
;
X-Area Recipe 1.34.0.0 (STOE, 2019)
;
_computing_data_collection
;
X-Area WinXpose 2.0.22.0 (STOE, 2016)
;
_computing_data_reduction
;
X-Area Integrate 1.77.0.0 (STOE, 2019)
X-Area LANA 1.77.1.0 (STOE, 2019)
;
_computing_molecular_graphics 'Olex2 1.5 (Dolomanov et al., 2009)'
_computing_publication_material
;
STOE & Cie GmbH, X-Area, software package for collecting single-crystal or
multi-domain crystal data on STOE area-detector diffractometers, for image 
processing, for the correction and scaling of reflection intensities and 
for outlier rejection, version 1.88, Darmstadt 2019
;
_computing_structure_refinement 'SHELXL 2018/3 (Sheldrick, 2015)'
_computing_structure_solution 'SHELXT  (Sheldrick, 2015)'
_diffrn_ambient_temperature 150
_diffrn_detector 'image plate (34 cm diameter)'
_diffrn_detector_area_resol_mean 6.67
_diffrn_detector_type 'STOE Imaging Plate'
_diffrn_measured_fraction_theta_full 1.000
_diffrn_measured_fraction_theta_max 0.995
_diffrn_measurement_details
;
 258 frames, detector distance = 120 mm
;
_diffrn_measurement_device '2-circle diffractometer'
_diffrn_measurement_device_type 'STOE IPDS II'
_diffrn_measurement_method 'rotation method, \w scans'
_diffrn_radiation_collimation '0.5 mm diameter, multiple pinhole'
_diffrn_radiation_monochromator 'plane graphite'
_diffrn_radiation_polarisn_norm 0
_diffrn_radiation_probe x-ray
_diffrn_radiation_type 'Mo K\a'
_diffrn_radiation_wavelength 0.71073
_diffrn_reflns_av_R_equivalents 0.0426
_diffrn_reflns_av_unetI/netI 0.0404
_diffrn_reflns_Laue_measured_fraction_full 1.000
_diffrn_reflns_Laue_measured_fraction_max 0.995
_diffrn_reflns_limit_h_max 22
_diffrn_reflns_limit_h_min -22
_diffrn_reflns_limit_k_max 28
_diffrn_reflns_limit_k_min -28
_diffrn_reflns_limit_l_max 37
_diffrn_reflns_limit_l_min -37
_diffrn_reflns_number 55243
_diffrn_reflns_point_group_measured_fraction_full 1.000
_diffrn_reflns_point_group_measured_fraction_max 0.994
_diffrn_reflns_theta_full 25.242
_diffrn_reflns_theta_max 26.737
_diffrn_reflns_theta_min 1.358
_diffrn_source 'sealed X-ray tube, 12 x 0.4 mm long-fine focus'
_diffrn_source_current 40
_diffrn_source_power 2.000
_diffrn_source_voltage 50
_exptl_absorpt_coefficient_mu 0.880
_exptl_absorpt_correction_T_max 0.7637
_exptl_absorpt_correction_T_min 0.5536
_exptl_absorpt_correction_type multi-scan
_exptl_absorpt_process_details
;
STOE X-Red32, absorption correction by Gaussian integration, analogous to
P. Coppens, "The Evaluation of Absorption and Extinction in Single-Crystal
Structure Analysis", published in: F. R. Ahmed (Editor), "Crystallographic
Computing", Munksgaard, Copenhagen (1970), 255 - 270. Afterwards scaling of
reflection intensities was performed within STOE LANA. J. Koziskova, F. Hahn,
J. Richter, J. Kozisek, Acta Chimica Slovaca, vol. 9, no. 2, 2016, pp. 136-140.
;
_exptl_crystal_colour yellow
_exptl_crystal_colour_primary yellow
_exptl_crystal_density_diffrn 1.201
_exptl_crystal_density_method 'not measured'
_exptl_crystal_description block
_exptl_crystal_F_000 4720
_exptl_crystal_size_max 0.56
_exptl_crystal_size_mid 0.42
_exptl_crystal_size_min 0.293
_refine_diff_density_max 2.018
_refine_diff_density_min -0.609
_refine_diff_density_rms 0.080
_refine_ls_abs_structure_details
;
 Flack x determined using 4515 quotients [(I+)-(I-)]/[(I+)+(I-)]
 (Parsons, Flack and Wagner, Acta Cryst. B69 (2013) 249-259).
;
_refine_ls_abs_structure_Flack -0.026(7)
_refine_ls_extinction_method none
_refine_ls_goodness_of_fit_ref 1.039
_refine_ls_hydrogen_treatment constr
_refine_ls_matrix_type full
_refine_ls_number_parameters 812
_refine_ls_number_reflns 12895
_refine_ls_number_restraints 186
_refine_ls_restrained_S_all 1.042
_refine_ls_R_factor_all 0.0509
_refine_ls_R_factor_gt 0.0428
_refine_ls_shift/su_max 0.001
_refine_ls_shift/su_mean 0.000
_refine_ls_structure_factor_coef Fsqd
_refine_ls_weighting_details 'w=1/[\s^2^(Fo^2^)+(0.0793P)^2^+3.8785P] where P=(Fo^2^+2Fc^2^)/3'
_refine_ls_weighting_scheme calc
_refine_ls_wR_factor_gt 0.1151
_refine_ls_wR_factor_ref 0.1184
_reflns_Friedel_coverage 0.854
_reflns_Friedel_fraction_full 1.000
_reflns_Friedel_fraction_max 0.993
_reflns_number_gt 11014
_reflns_number_total 12895
_reflns_threshold_expression 'I > 2\s(I)'
_cod_data_source_file d3sc03746k2.cif
_cod_data_source_block lmm188_ph04
_cod_depositor_comments 'Adding full bibliography for 1570572--1570581.cif.'
_cod_database_code 1570572
_shelx_shelxl_version_number 2018/3
_shelx_space_group_comment
;
The symmetry employed for this shelxl refinement is uniquely defined
by the following loop, which should always be used as a source of
symmetry information in preference to the above space-group names.
They are only intended as comments.
;
_shelx_estimated_absorpt_t_max 0.782
_shelx_estimated_absorpt_t_min 0.638
_olex2_refinement_description
;
1. Fixed Uiso
 At 1.2 times of:
  All C(H) groups, All C(H,H) groups
 At 1.5 times of:
  All C(H,H,H) groups
2. Rigid bond restraints
 C39B, C39A, C38, C40B, C40A
 with sigma for 1-2 distances of 0.01 and sigma for 1-3 distances of 0.01
3. Uiso/Uaniso restraints and constraints
C39B \\sim C39A \\sim C38 \\sim C40B \\sim C40A: within 2A with sigma of 0.04
and sigma for terminal atoms of 0.08 within 2A
C34A \\sim C32A \\sim C33A \\sim Si2B: within 2A with sigma of 0.01 and sigma
for terminal atoms of 0.02 within 2A
C51A \\sim C50B \\sim C52B \\sim Si4B: within 2A with sigma of 0.01 and sigma
for terminal atoms of 0.02 within 2A
C28A \\sim C26A \\sim C27A \\sim Si2B: within 2A with sigma of 0.01 and sigma
for terminal atoms of 0.02 within 2A
C51B \\sim C50A \\sim C52A \\sim Si4A: within 2A with sigma of 0.01 and sigma
for terminal atoms of 0.02 within 2A
Si4A \\sim C12: within 2A with sigma of 0.001 and sigma for terminal atoms of
0.002 within 2A
Si4B \\sim C12: within 2A with sigma of 0.001 and sigma for terminal atoms of
0.002 within 2A
Si2A \\sim C4: within 2A with sigma of 0.001 and sigma for terminal atoms of
0.002 within 2A
Si2B \\sim C4: within 2A with sigma of 0.001 and sigma for terminal atoms of
0.002 within 2A
C46B \\sim C44B \\sim C45B: within 2A with sigma of 0.001 and sigma for
terminal atoms of 0.002 within 2A
C54 \\sim C53: within 2A with sigma of 0.01 and sigma for terminal atoms of
0.02 within 2A
C54 \\sim C59 \\sim C58 \\sim C57 \\sim C56 \\sim C55: within 2A with sigma of
0.01 and sigma for terminal atoms of 0.02 within 2A
4. Others
 Fixed Sof: H38A(0.5) H38(0.5) C39A(0.5) H39A(0.5) H39B(0.5) H39C(0.5)
 C40A(0.5) H40A(0.5) H40B(0.5) H40C(0.5) C40B(0.5) H40D(0.5) H40E(0.5)
 H40F(0.5) C39B(0.5) H39D(0.5) H39E(0.5) H39F(0.5) Si4A(0.5) Si4B(0.5)
 C50B(0.5) H50B(0.5) C51A(0.5) H51A(0.5) H51B(0.5) H51C(0.5) C47B(0.5)
 H47B(0.5) C52B(0.5) H52A(0.5) H52B(0.5) H52C(0.5) C46B(0.5) H46A(0.5)
 H46B(0.5) H46C(0.5) C49B(0.5) H49A(0.5) H49B(0.5) H49C(0.5) C44B(0.5)
 H44B(0.5) C49A(0.5) H49D(0.5) H49E(0.5) H49F(0.5) C48B(0.5) H48A(0.5)
 H48B(0.5) H48C(0.5) C48A(0.5) H48D(0.5) H48E(0.5) H48F(0.5) C47A(0.5)
 H47A(0.5) C45B(0.5) H45A(0.5) H45B(0.5) H45C(0.5) C44A(0.5) H44A(0.5)
 C46A(0.5) H46D(0.5) H46E(0.5) H46F(0.5) C45A(0.5) H45D(0.5) H45E(0.5)
 H45F(0.5) C50A(0.5) H50A(0.5) C51B(0.5) H51D(0.5) H51E(0.5) H51F(0.5)
 C52A(0.5) H52D(0.5) H52E(0.5) H52F(0.5) Si2B(0.4) Si2A(0.6) C28B(0.6)
 H28A(0.6) H28B(0.6) H28C(0.6) C30B(0.6) H30A(0.6) H30B(0.6) H30C(0.6)
 C26B(0.6) H26B(0.6) C34B(0.6) H34A(0.6) H34B(0.6) H34C(0.6) C27B(0.6)
 H27A(0.6) H27B(0.6) H27C(0.6) C33B(0.6) H33A(0.6) H33B(0.6) H33C(0.6)
 C32B(0.6) H32B(0.6) C29B(0.6) H29B(0.6) C31B(0.6) H31A(0.6) H31B(0.6)
 H31C(0.6) C32A(0.4) H32A(0.4) C33A(0.4) H33D(0.4) H33E(0.4) H33F(0.4)
 C34A(0.4) H34D(0.4) H34E(0.4) H34F(0.4) C29A(0.4) H29A(0.4) C31A(0.4)
 H31D(0.4) H31E(0.4) H31F(0.4) C30A(0.4) H30D(0.4) H30E(0.4) H30F(0.4)
 C26A(0.4) H26A(0.4) C27A(0.4) H27D(0.4) H27E(0.4) H27F(0.4) C28A(0.4)
 H28D(0.4) H28E(0.4) H28F(0.4) C57(0.5) H57(0.5) C58(0.5) H58(0.5) C59(0.5)
 H59(0.5) C54(0.5) C55(0.5) H55(0.5) C56(0.5) H56(0.5) C53(0.5) H53A(0.5)
 H53B(0.5) H53C(0.5)
5.a Ternary CH refined with riding coordinates:
 C20(H20), C17(H17), C23(H23), C38(H38A), C38(H38), C35(H35), C41(H41),
 C50B(H50B), C47B(H47B), C44B(H44B), C47A(H47A), C44A(H44A), C50A(H50A),
 C26B(H26B), C32B(H32B), C29B(H29B), C32A(H32A), C29A(H29A), C26A(H26A)
5.b Aromatic/amide H refined with riding coordinates:
 C7(H7), C10(H10), C6(H6), C8(H8), C3(H3), C11(H11), C16(H16), C2(H2),
 C13(H13), C14(H14), C5(H5), C15(H15), C57(H57), C58(H58), C59(H59), C55(H55),
 C56(H56)
5.c Fitted hexagon refined as free rotating group:
 C57(C58,C59,C54,C55,C56)
5.d Idealised Me refined as rotating group:
 C21(H21A,H21B,H21C), C24(H24A,H24B,H24C), C18(H18A,H18B,H18C), C22(H22A,H22B,
 H22C), C43(H43A,H43B,H43C), C36(H36A,H36B,H36C), C19(H19A,H19B,H19C), C42(H42A,
 H42B,H42C), C37(H37A,H37B,H37C), C25(H25A,H25B,H25C), C39A(H39A,H39B,H39C),
 C40A(H40A,H40B,H40C), C40B(H40D,H40E,H40F), C39B(H39D,H39E,H39F), C51A(H51A,
 H51B,H51C), C52B(H52A,H52B,H52C), C46B(H46A,H46B,H46C), C49B(H49A,H49B,H49C),
 C49A(H49D,H49E,H49F), C48B(H48A,H48B,H48C), C48A(H48D,H48E,H48F), C45B(H45A,
 H45B,H45C), C46A(H46D,H46E,H46F), C45A(H45D,H45E,H45F), C51B(H51D,H51E,H51F),
 C52A(H52D,H52E,H52F), C28B(H28A,H28B,H28C), C30B(H30A,H30B,H30C), C34B(H34A,
 H34B,H34C), C27B(H27A,H27B,H27C), C33B(H33A,H33B,H33C), C31B(H31A,H31B,H31C),
 C33A(H33D,H33E,H33F), C34A(H34D,H34E,H34F), C31A(H31D,H31E,H31F), C30A(H30D,
 H30E,H30F), C27A(H27D,H27E,H27F), C28A(H28D,H28E,H28F), C53(H53A,H53B,H53C)
;
_smtbx_masks_void_probe_radius 1.2
_smtbx_masks_void_truncation_radius 1.2
_olex2_submission_special_instructions 'No special instructions were received'

loop_
_space_group_symop_operation_xyz
'x, y, z'
'-x, -y, z+1/2'
'-x, y, -z+1/2'
'x, -y, -z'
'x+1/2, y+1/2, z'
'-x+1/2, -y+1/2, z+1/2'
'-x+1/2, y+1/2, -z+1/2'
'x+1/2, -y+1/2, -z'

loop_
_atom_site_label
_atom_site_type_symbol
_atom_site_fract_x
_atom_site_fract_y
_atom_site_fract_z
_atom_site_U_iso_or_equiv
_atom_site_adp_type
_atom_site_occupancy
_atom_site_site_symmetry_order
_atom_site_calc_flag
_atom_site_refinement_flags_posn
_atom_site_refinement_flags_adp
_atom_site_refinement_flags_occupancy
_atom_site_disorder_assembly
_atom_site_disorder_group
La2 La 0.23691(3) 0.500000 0.500000 0.03096(13) Uani 1 2 d S T P D .
La1 La 0.500000 0.40349(2) 0.750000 0.03658(14) Uani 1 2 d S T P E .
K1 K 0.29014(10) 0.44790(9) 0.65139(6) 0.0565(4) Uani 1 1 d . . . . .
Si3 Si 0.30991(11) 0.64356(8) 0.58776(7) 0.0380(4) Uani 1 1 d . . . . .
Si1 Si 0.28378(10) 0.45924(8) 0.81098(6) 0.0377(4) Uani 1 1 d . . . . .
C7 C 0.4248(4) 0.4878(3) 0.7004(2) 0.0370(14) Uani 1 1 d . . . . .
H7 H 0.439319 0.526856 0.694628 0.044 Uiso 1 1 calc R U . . .
C10 C 0.2072(4) 0.5531(3) 0.5825(2) 0.0382(15) Uani 1 1 d . . . . .
H10 H 0.183309 0.588870 0.588812 0.046 Uiso 1 1 calc R U . . .
C6 C 0.4526(4) 0.4465(3) 0.6682(2) 0.0407(15) Uani 1 1 d . . . . .
H6 H 0.479678 0.465777 0.646191 0.049 Uiso 1 1 calc R U . . .
C8 C 0.3799(3) 0.4831(3) 0.7395(2) 0.0351(14) Uani 1 1 d . . . . .
H8 H 0.368240 0.520259 0.751301 0.042 Uiso 1 1 calc R U . . .
C3 C 0.3812(4) 0.3324(3) 0.7254(3) 0.058(2) Uani 1 1 d . . . . .
H3 H 0.373818 0.292841 0.733619 0.070 Uiso 1 1 calc R U . . .
C20 C 0.1863(4) 0.4564(3) 0.7886(3) 0.0453(16) Uani 1 1 d . . . . .
H20 H 0.154114 0.467317 0.813486 0.054 Uiso 1 1 calc R U . . .
C11 C 0.1572(4) 0.5061(3) 0.5809(2) 0.0391(14) Uani 1 1 d . . . . .
H11 H 0.109681 0.519062 0.587130 0.047 Uiso 1 1 calc R U . . .
C16 C 0.3410(4) 0.5220(3) 0.5667(2) 0.0346(14) Uani 1 1 d . . . . .
H16 H 0.386730 0.540530 0.565714 0.042 Uiso 1 1 calc R U . . .
C2 C 0.3495(4) 0.3723(3) 0.7576(3) 0.0494(19) Uani 1 1 d . . . . .
H2 H 0.322791 0.352165 0.779343 0.059 Uiso 1 1 calc R U . . .
C13 C 0.2188(4) 0.4045(3) 0.5612(2) 0.0397(14) Uani 1 1 d . . . . .
H13 H 0.203990 0.365172 0.556953 0.048 Uiso 1 1 calc R U . . .
C17 C 0.3016(4) 0.5399(3) 0.8278(2) 0.0402(15) Uani 1 1 d . . . . .
H17 H 0.295645 0.563957 0.800720 0.048 Uiso 1 1 calc R U . . .
C12 C 0.1590(4) 0.4433(3) 0.5724(2) 0.0405(11) Uani 1 1 d . U . . .
C14 C 0.2952(4) 0.4125(3) 0.5552(2) 0.0416(16) Uani 1 1 d . . . . .
H14 H 0.318598 0.376948 0.547789 0.050 Uiso 1 1 calc R U . D .
C21 C 0.1724(4) 0.5027(4) 0.7519(3) 0.0589(18) Uani 1 1 d . . . . .
H21A H 0.193220 0.540316 0.760658 0.088 Uiso 1 1 calc R U . . .
H21B H 0.120363 0.507231 0.747523 0.088 Uiso 1 1 calc R U . . .
H21C H 0.194817 0.489565 0.724663 0.088 Uiso 1 1 calc R U . . .
C5 C 0.4501(4) 0.3864(3) 0.6612(3) 0.0484(18) Uani 1 1 d . . . . .
H5 H 0.473106 0.375113 0.634763 0.058 Uiso 1 1 calc R U . . .
C24 C 0.2178(5) 0.4080(4) 0.8906(3) 0.062(2) Uani 1 1 d . . . . .
H24A H 0.223155 0.379165 0.914076 0.094 Uiso 1 1 calc R U . . .
H24B H 0.174746 0.398905 0.873394 0.094 Uiso 1 1 calc R U . . .
H24C H 0.213054 0.447169 0.903306 0.094 Uiso 1 1 calc R U . . .
C9 C 0.2836(4) 0.5626(3) 0.5772(2) 0.0332(14) Uani 1 1 d . . . . .
C15 C 0.3455(4) 0.4607(3) 0.5575(2) 0.0360(14) Uani 1 1 d . . . . .
H15 H 0.393444 0.448772 0.551323 0.043 Uiso 1 1 calc R U . D .
C23 C 0.2869(4) 0.4060(4) 0.8599(3) 0.057(2) Uani 1 1 d . . . . .
H23 H 0.288397 0.365765 0.847127 0.069 Uiso 1 1 calc R U . . .
C18 C 0.2437(5) 0.5627(4) 0.8616(3) 0.058(2) Uani 1 1 d . . . . .
H18A H 0.195576 0.560043 0.848540 0.087 Uiso 1 1 calc R U . . .
H18B H 0.254135 0.603506 0.869026 0.087 Uiso 1 1 calc R U . . .
H18C H 0.245553 0.538680 0.888052 0.087 Uiso 1 1 calc R U . . .
C4 C 0.4199(5) 0.3359(3) 0.6854(3) 0.0487(11) Uani 1 1 d . U . . .
C38 C 0.2630(5) 0.6950(3) 0.5449(3) 0.0513(17) Uani 1 1 d . U . . .
H38A H 0.249900 0.668729 0.519992 0.062 Uiso 0.5 1 calc R U P A -1
H38 H 0.284644 0.683021 0.516313 0.062 Uiso 0.5 1 calc R U P B -2
C1 C 0.3491(4) 0.4364(3) 0.7642(2) 0.0396(15) Uani 1 1 d . . . . .
C35 C 0.4121(4) 0.6600(3) 0.5826(3) 0.054(2) Uani 1 1 d . . . . .
H35 H 0.416600 0.703058 0.587712 0.064 Uiso 1 1 calc R U . . .
C22 C 0.1619(5) 0.3927(4) 0.7734(3) 0.066(2) Uani 1 1 d . . . . .
H22A H 0.188073 0.381823 0.746835 0.100 Uiso 1 1 calc R U . . .
H22B H 0.110006 0.392704 0.767527 0.100 Uiso 1 1 calc R U . . .
H22C H 0.172675 0.364499 0.796624 0.100 Uiso 1 1 calc R U . . .
C41 C 0.2754(6) 0.6654(3) 0.6452(3) 0.060(2) Uani 1 1 d . . . . .
H41 H 0.222343 0.671874 0.642150 0.071 Uiso 1 1 calc R U . . .
C43 C 0.2847(8) 0.6179(4) 0.6802(3) 0.090(4) Uani 1 1 d . . . . .
H43A H 0.309993 0.584269 0.667529 0.136 Uiso 1 1 calc R U . . .
H43B H 0.237239 0.605507 0.690703 0.136 Uiso 1 1 calc R U . . .
H43C H 0.312853 0.633587 0.704591 0.136 Uiso 1 1 calc R U . . .
C36 C 0.4620(6) 0.6305(4) 0.6186(3) 0.072(3) Uani 1 1 d . . . . .
H36A H 0.457865 0.587879 0.616606 0.108 Uiso 1 1 calc R U . . .
H36B H 0.446716 0.643459 0.647662 0.108 Uiso 1 1 calc R U . . .
H36C H 0.512226 0.642082 0.613668 0.108 Uiso 1 1 calc R U . . .
C19 C 0.3780(4) 0.5530(4) 0.8455(3) 0.0539(19) Uani 1 1 d . . . . .
H19A H 0.380785 0.541503 0.876283 0.081 Uiso 1 1 calc R U . . .
H19B H 0.387995 0.594928 0.842786 0.081 Uiso 1 1 calc R U . . .
H19C H 0.413655 0.530854 0.828604 0.081 Uiso 1 1 calc R U . . .
C42 C 0.3079(7) 0.7248(4) 0.6619(3) 0.074(3) Uani 1 1 d . . . . .
H42A H 0.279988 0.738699 0.687027 0.111 Uiso 1 1 calc R U . . .
H42B H 0.305934 0.753908 0.638476 0.111 Uiso 1 1 calc R U . . .
H42C H 0.358177 0.718750 0.670741 0.111 Uiso 1 1 calc R U . . .
C37 C 0.4440(5) 0.6498(5) 0.5363(4) 0.081(3) Uani 1 1 d . . . . .
H37A H 0.496284 0.655661 0.537181 0.121 Uiso 1 1 calc R U . . .
H37B H 0.422380 0.677570 0.515759 0.121 Uiso 1 1 calc R U . . .
H37C H 0.433410 0.609766 0.526892 0.121 Uiso 1 1 calc R U . . .
C25 C 0.3561(5) 0.4122(6) 0.8883(4) 0.100(4) Uani 1 1 d . . . . .
H25A H 0.355325 0.449884 0.903532 0.150 Uiso 1 1 calc R U . . .
H25B H 0.398756 0.410037 0.869552 0.150 Uiso 1 1 calc R U . . .
H25C H 0.357611 0.380421 0.909828 0.150 Uiso 1 1 calc R U . . .
C39A C 0.3029(11) 0.7442(8) 0.5244(8) 0.064(5) Uani 0.5 1 d . U P C -1
H39A H 0.334091 0.762697 0.546268 0.095 Uiso 0.5 1 calc R U P C -1
H39B H 0.268480 0.773115 0.513234 0.095 Uiso 0.5 1 calc R U P C -1
H39C H 0.332361 0.729387 0.500297 0.095 Uiso 0.5 1 calc R U P C -1
C40A C 0.1859(8) 0.7201(7) 0.5630(6) 0.050(4) Uani 0.5 1 d . U P C -1
H40A H 0.194679 0.748363 0.586464 0.075 Uiso 0.5 1 calc R U P C -1
H40B H 0.156941 0.687558 0.574318 0.075 Uiso 0.5 1 calc R U P C -1
H40C H 0.159873 0.739254 0.539113 0.075 Uiso 0.5 1 calc R U P C -1
C40B C 0.1825(11) 0.6921(9) 0.5368(7) 0.072(5) Uani 0.5 1 d . U P C -2
H40D H 0.156939 0.692461 0.564831 0.107 Uiso 0.5 1 calc R U P C -2
H40E H 0.170892 0.656068 0.520979 0.107 Uiso 0.5 1 calc R U P C -2
H40F H 0.167493 0.725978 0.519380 0.107 Uiso 0.5 1 calc R U P C -2
C39B C 0.2875(15) 0.7621(8) 0.5505(9) 0.079(6) Uani 0.5 1 d . U P C -2
H39D H 0.322855 0.765048 0.574127 0.119 Uiso 0.5 1 calc R U P C -2
H39E H 0.245347 0.786171 0.557476 0.119 Uiso 0.5 1 calc R U P C -2
H39F H 0.309175 0.775941 0.523151 0.119 Uiso 0.5 1 calc R U P C -2
Si4A Si 0.0733(5) 0.3975(3) 0.5841(3) 0.0411(12) Uani 0.5 1 d . U P D -1
Si4B Si 0.0598(5) 0.4112(3) 0.5755(3) 0.0403(11) Uani 0.5 1 d . U P D -2
C50B C 0.001(2) 0.4406(11) 0.6188(11) 0.041(4) Uani 0.5 1 d . U P D -2
H50B H -0.033976 0.409457 0.627563 0.049 Uiso 0.5 1 calc R U P D -2
C51A C -0.037(2) 0.5099(10) 0.5998(12) 0.070(7) Uani 0.5 1 d . U P D -1
H51A H -0.002442 0.541948 0.597765 0.105 Uiso 0.5 1 calc R U P D -1
H51B H -0.075667 0.520560 0.620308 0.105 Uiso 0.5 1 calc R U P D -1
H51C H -0.058287 0.502559 0.570894 0.105 Uiso 0.5 1 calc R U P D -1
C47B C 0.0128(7) 0.4101(6) 0.5209(5) 0.030(3) Uani 0.5 1 d . . P D -2
H47B H 0.009506 0.451803 0.511108 0.036 Uiso 0.5 1 calc R U P D -2
C52B C 0.028(3) 0.4710(16) 0.6597(13) 0.069(9) Uani 0.5 1 d . U P D -2
H52A H 0.058667 0.504080 0.651469 0.104 Uiso 0.5 1 calc R U P D -2
H52B H 0.055865 0.443304 0.677353 0.104 Uiso 0.5 1 calc R U P D -2
H52C H -0.013228 0.485195 0.676676 0.104 Uiso 0.5 1 calc R U P D -2
C46B C 0.0026(10) 0.3090(7) 0.6265(6) 0.063(3) Uani 0.5 1 d . U P D -2
H46A H -0.001269 0.330791 0.653967 0.094 Uiso 0.5 1 calc R U P D -2
H46B H 0.008653 0.267289 0.632809 0.094 Uiso 0.5 1 calc R U P D -2
H46C H -0.041220 0.314843 0.609188 0.094 Uiso 0.5 1 calc R U P D -2
C49B C -0.0660(8) 0.3861(7) 0.5215(6) 0.048(3) Uani 0.5 1 d . . P D -2
H49A H -0.065192 0.344116 0.527928 0.071 Uiso 0.5 1 calc R U P D -2
H49B H -0.088390 0.392579 0.492921 0.071 Uiso 0.5 1 calc R U P D -2
H49C H -0.093766 0.406534 0.544051 0.071 Uiso 0.5 1 calc R U P D -2
C44B C 0.0701(12) 0.3319(10) 0.5998(8) 0.064(3) Uani 0.5 1 d . U P D -2
H44B H 0.111278 0.333503 0.620896 0.076 Uiso 0.5 1 calc R U P D -2
C49A C -0.0438(15) 0.3345(14) 0.5401(8) 0.123(13) Uani 0.5 1 d . . P D -1
H49D H -0.041099 0.311693 0.567181 0.185 Uiso 0.5 1 calc R U P D -1
H49E H -0.054010 0.308304 0.515549 0.185 Uiso 0.5 1 calc R U P D -1
H49F H -0.082269 0.363649 0.542590 0.185 Uiso 0.5 1 calc R U P D -1
C48B C 0.0573(9) 0.3770(9) 0.4850(6) 0.054(5) Uani 0.5 1 d . . P D -2
H48A H 0.108370 0.387138 0.487774 0.081 Uiso 0.5 1 calc R U P D -2
H48B H 0.039950 0.388504 0.455955 0.081 Uiso 0.5 1 calc R U P D -2
H48C H 0.051208 0.334735 0.488728 0.081 Uiso 0.5 1 calc R U P D -2
C48A C 0.0289(12) 0.4077(11) 0.4939(8) 0.069(6) Uani 0.5 1 d . . P D -1
H48D H -0.014824 0.431476 0.496141 0.104 Uiso 0.5 1 calc R U P D -1
H48E H 0.027434 0.384724 0.466851 0.104 Uiso 0.5 1 calc R U P D -1
H48F H 0.071290 0.433293 0.493512 0.104 Uiso 0.5 1 calc R U P D -1
C47A C 0.0334(13) 0.3677(13) 0.5318(7) 0.086(7) Uani 0.5 1 d . . P D -1
H47A H 0.067231 0.336037 0.522460 0.104 Uiso 0.5 1 calc R U P D -1
C45B C 0.0878(11) 0.2790(8) 0.5660(7) 0.065(3) Uani 0.5 1 d . U P D -2
H45A H 0.046687 0.273203 0.546351 0.097 Uiso 0.5 1 calc R U P D -2
H45B H 0.096890 0.242940 0.582358 0.097 Uiso 0.5 1 calc R U P D -2
H45C H 0.130619 0.289016 0.548727 0.097 Uiso 0.5 1 calc R U P D -2
C44A C 0.0962(17) 0.3284(11) 0.6199(10) 0.101(9) Uani 0.5 1 d . . P D -1
H44A H 0.052327 0.320520 0.637942 0.121 Uiso 0.5 1 calc R U P D -1
C46A C 0.1130(16) 0.2725(9) 0.5968(9) 0.095(8) Uani 0.5 1 d . . P D -1
H46D H 0.112841 0.279235 0.565195 0.142 Uiso 0.5 1 calc R U P D -1
H46E H 0.076474 0.243168 0.604206 0.142 Uiso 0.5 1 calc R U P D -1
H46F H 0.160587 0.258498 0.605889 0.142 Uiso 0.5 1 calc R U P D -1
C45A C 0.1612(18) 0.3436(10) 0.6549(8) 0.101(9) Uani 0.5 1 d . . P D -1
H45D H 0.208026 0.339131 0.640468 0.152 Uiso 0.5 1 calc R U P D -1
H45E H 0.158335 0.316728 0.679790 0.152 Uiso 0.5 1 calc R U P D -1
H45F H 0.155853 0.383930 0.665240 0.152 Uiso 0.5 1 calc R U P D -1
C50A C -0.002(2) 0.4582(12) 0.6149(14) 0.062(8) Uani 0.5 1 d . U P D -1
H50A H -0.044450 0.431867 0.618281 0.074 Uiso 0.5 1 calc R U P D -1
C51B C -0.0394(17) 0.4876(12) 0.5937(12) 0.068(7) Uani 0.5 1 d . U P D -2
H51D H -0.007510 0.521153 0.588818 0.102 Uiso 0.5 1 calc R U P D -2
H51E H -0.081497 0.500084 0.610602 0.102 Uiso 0.5 1 calc R U P D -2
H51F H -0.055167 0.471869 0.565495 0.102 Uiso 0.5 1 calc R U P D -2
C52A C 0.033(3) 0.4529(16) 0.6655(16) 0.072(9) Uani 0.5 1 d . U P D -1
H52D H 0.054662 0.413996 0.669376 0.108 Uiso 0.5 1 calc R U P D -1
H52E H -0.004768 0.458772 0.687188 0.108 Uiso 0.5 1 calc R U P D -1
H52F H 0.070713 0.482771 0.669333 0.108 Uiso 0.5 1 calc R U P D -1
Si2B Si 0.4298(7) 0.2529(4) 0.6658(3) 0.0493(13) Uani 0.4 1 d . U P E -1
Si2A Si 0.4319(4) 0.2641(3) 0.6516(2) 0.0475(11) Uani 0.6 1 d . U P E -2
C28B C 0.5179(11) 0.2878(9) 0.5719(6) 0.064(5) Uani 0.6 1 d . . P E -2
H28A H 0.477565 0.271304 0.555313 0.096 Uiso 0.6 1 calc R U P E -2
H28B H 0.563048 0.280562 0.556177 0.096 Uiso 0.6 1 calc R U P E -2
H28C H 0.510872 0.330024 0.575369 0.096 Uiso 0.6 1 calc R U P E -2
C30B C 0.3665(12) 0.1925(7) 0.5863(5) 0.064(5) Uani 0.6 1 d . . P E -2
H30A H 0.409403 0.192282 0.567601 0.097 Uiso 0.6 1 calc R U P E -2
H30B H 0.323647 0.184855 0.568418 0.097 Uiso 0.6 1 calc R U P E -2
H30C H 0.371058 0.162109 0.608654 0.097 Uiso 0.6 1 calc R U P E -2
C26B C 0.5213(8) 0.2598(6) 0.6155(5) 0.056(3) Uani 0.6 1 d . . P E -2
H26B H 0.527611 0.217183 0.609231 0.067 Uiso 0.6 1 calc R U P E -2
C34B C 0.3613(18) 0.1765(10) 0.7087(8) 0.110(12) Uani 0.6 1 d . . P E -2
H34A H 0.328302 0.209880 0.710274 0.165 Uiso 0.6 1 calc R U P E -2
H34B H 0.364970 0.158128 0.737574 0.165 Uiso 0.6 1 calc R U P E -2
H34C H 0.342912 0.147926 0.687608 0.165 Uiso 0.6 1 calc R U P E -2
C27B C 0.5900(9) 0.2768(9) 0.6459(8) 0.080(6) Uani 0.6 1 d . . P E -2
H27A H 0.579577 0.312901 0.661931 0.120 Uiso 0.6 1 calc R U P E -2
H27B H 0.632481 0.282673 0.627357 0.120 Uiso 0.6 1 calc R U P E -2
H27C H 0.599397 0.245068 0.666630 0.120 Uiso 0.6 1 calc R U P E -2
C33B C 0.4872(11) 0.1461(7) 0.6765(8) 0.088(6) Uani 0.6 1 d . . P E -2
H33A H 0.522269 0.155578 0.653569 0.131 Uiso 0.6 1 calc R U P E -2
H33B H 0.451298 0.118784 0.664862 0.131 Uiso 0.6 1 calc R U P E -2
H33C H 0.512195 0.128018 0.701240 0.131 Uiso 0.6 1 calc R U P E -2
C32B C 0.4501(16) 0.2016(7) 0.6915(7) 0.109(9) Uani 0.6 1 d . . P E -2
H32B H 0.476277 0.217432 0.717459 0.131 Uiso 0.6 1 calc R U P E -2
C29B C 0.3591(10) 0.2531(6) 0.6086(6) 0.067(4) Uani 0.6 1 d . . P E -2
H29B H 0.365029 0.283986 0.585694 0.080 Uiso 0.6 1 calc R U P E -2
C31B C 0.2782(10) 0.2606(9) 0.6306(7) 0.085(5) Uani 0.6 1 d . . P E -2
H31A H 0.267545 0.226412 0.648867 0.128 Uiso 0.6 1 calc R U P E -2
H31B H 0.242016 0.263762 0.607445 0.128 Uiso 0.6 1 calc R U P E -2
H31C H 0.277169 0.295972 0.648684 0.128 Uiso 0.6 1 calc R U P E -2
C32A C 0.3606(13) 0.1994(11) 0.6880(10) 0.067(5) Uani 0.4 1 d . U P E -1
H32A H 0.360988 0.166791 0.666191 0.080 Uiso 0.4 1 calc R U P E -1
C33A C 0.3821(17) 0.1704(15) 0.7293(12) 0.082(9) Uani 0.4 1 d . U P E -1
H33D H 0.434830 0.169619 0.731336 0.123 Uiso 0.4 1 calc R U P E -1
H33E H 0.363488 0.130342 0.729674 0.123 Uiso 0.4 1 calc R U P E -1
H33F H 0.362349 0.192227 0.754097 0.123 Uiso 0.4 1 calc R U P E -1
C34A C 0.2789(14) 0.2194(13) 0.6890(12) 0.100(8) Uani 0.4 1 d . U P E -1
H34D H 0.264954 0.228778 0.719080 0.151 Uiso 0.4 1 calc R U P E -1
H34E H 0.248316 0.187631 0.678004 0.151 Uiso 0.4 1 calc R U P E -1
H34F H 0.272728 0.254019 0.670543 0.151 Uiso 0.4 1 calc R U P E -1
C29A C 0.5178(14) 0.2193(8) 0.6797(7) 0.054(5) Uani 0.4 1 d . . P E -1
H29A H 0.515210 0.213295 0.712034 0.065 Uiso 0.4 1 calc R U P E -1
C31A C 0.5401(17) 0.1567(10) 0.6611(11) 0.077(8) Uani 0.4 1 d . . P E -1
H31D H 0.497389 0.131541 0.659630 0.116 Uiso 0.4 1 calc R U P E -1
H31E H 0.575974 0.138854 0.680476 0.116 Uiso 0.4 1 calc R U P E -1
H31F H 0.560632 0.161156 0.631798 0.116 Uiso 0.4 1 calc R U P E -1
C30A C 0.5871(14) 0.2549(13) 0.6732(7) 0.058(7) Uani 0.4 1 d . . P E -1
H30D H 0.593254 0.263729 0.642120 0.087 Uiso 0.4 1 calc R U P E -1
H30E H 0.628434 0.232186 0.683637 0.087 Uiso 0.4 1 calc R U P E -1
H30F H 0.583737 0.291486 0.689769 0.087 Uiso 0.4 1 calc R U P E -1
C26A C 0.4168(11) 0.2643(9) 0.6023(7) 0.051(4) Uani 0.4 1 d . U P E -1
H26A H 0.387905 0.301118 0.600340 0.061 Uiso 0.4 1 calc R U P E -1
C27A C 0.478(2) 0.2758(15) 0.5748(12) 0.078(8) Uani 0.4 1 d . U P E -1
H27D H 0.499358 0.313738 0.582545 0.116 Uiso 0.4 1 calc R U P E -1
H27E H 0.463317 0.276319 0.544138 0.116 Uiso 0.4 1 calc R U P E -1
H27F H 0.514584 0.244997 0.579072 0.116 Uiso 0.4 1 calc R U P E -1
C28A C 0.3771(18) 0.2225(15) 0.5729(12) 0.084(8) Uani 0.4 1 d . U P E -1
H28D H 0.411819 0.201201 0.554746 0.126 Uiso 0.4 1 calc R U P E -1
H28E H 0.344037 0.244480 0.554071 0.126 Uiso 0.4 1 calc R U P E -1
H28F H 0.349664 0.194701 0.590670 0.126 Uiso 0.4 1 calc R U P E -1
C57 C 0.0717(6) 0.1919(5) 0.7318(5) 0.068(4) Uani 0.5 1 d G U P F -1
H57 H 0.117774 0.183290 0.720032 0.082 Uiso 0.5 1 calc R U P F -1
C58 C 0.0503(7) 0.2509(4) 0.7381(6) 0.077(5) Uani 0.5 1 d G U P F -1
H58 H 0.082101 0.281767 0.730459 0.092 Uiso 0.5 1 calc R U P F -1
C59 C -0.0186(7) 0.2637(4) 0.7557(7) 0.071(5) Uani 0.5 1 d G U P F -1
H59 H -0.032925 0.303216 0.759929 0.085 Uiso 0.5 1 calc R U P F -1
C54 C -0.0662(6) 0.2176(4) 0.7672(5) 0.060(4) Uani 0.5 1 d G U P F -1
C55 C -0.0448(8) 0.1586(4) 0.7609(7) 0.057(4) Uani 0.5 1 d G U P F -1
H55 H -0.076608 0.127710 0.768548 0.068 Uiso 0.5 1 calc R U P F -1
C56 C 0.0241(8) 0.1457(4) 0.7433(7) 0.057(4) Uani 0.5 1 d G U P F -1
H56 H 0.038418 0.106260 0.739077 0.068 Uiso 0.5 1 calc R U P F -1
C53 C -0.136(2) 0.2267(15) 0.7895(9) 0.131(9) Uani 0.5 1 d . U P F -1
H53A H -0.127979 0.232458 0.820798 0.196 Uiso 0.5 1 calc R U P F -1
H53B H -0.166869 0.192273 0.785064 0.196 Uiso 0.5 1 calc R U P F -1
H53C H -0.160031 0.261269 0.777289 0.196 Uiso 0.5 1 calc R U P F -1

loop_
_atom_site_aniso_label
_atom_site_aniso_U_11
_atom_site_aniso_U_22
_atom_site_aniso_U_33
_atom_site_aniso_U_23
_atom_site_aniso_U_13
_atom_site_aniso_U_12
La2 0.0264(2) 0.0301(2) 0.0363(2) -0.0008(2) 0.000 0.000
La1 0.0255(3) 0.0314(2) 0.0529(3) 0.000 0.0005(2) 0.000
K1 0.0362(9) 0.0848(12) 0.0486(9) -0.0174(8) 0.0018(7) -0.0104(8)
Si3 0.0332(10) 0.0302(8) 0.0505(11) -0.0046(8) -0.0005(8) -0.0071(7)
Si1 0.0274(10) 0.0371(9) 0.0486(10) 0.0031(8) 0.0033(8) -0.0010(7)
C7 0.030(3) 0.035(3) 0.046(3) -0.002(3) -0.002(3) 0.000(2)
C10 0.026(3) 0.039(3) 0.050(4) -0.009(3) 0.003(3) -0.004(3)
C6 0.024(3) 0.058(4) 0.040(3) -0.003(3) 0.002(3) -0.002(3)
C8 0.027(3) 0.035(3) 0.043(4) -0.005(2) 0.001(3) 0.001(2)
C3 0.039(4) 0.036(3) 0.100(6) -0.010(4) 0.006(4) -0.007(3)
C20 0.029(4) 0.048(4) 0.059(4) -0.006(3) 0.004(3) -0.002(3)
C11 0.028(3) 0.046(4) 0.044(3) -0.008(3) 0.007(2) -0.006(3)
C16 0.022(3) 0.039(3) 0.043(3) -0.001(3) -0.001(3) -0.008(2)
C2 0.027(3) 0.030(3) 0.091(6) -0.009(3) 0.010(4) -0.001(2)
C13 0.044(4) 0.032(3) 0.043(3) -0.001(3) -0.004(3) -0.007(3)
C17 0.034(4) 0.039(3) 0.047(4) -0.005(3) 0.005(3) -0.004(3)
C12 0.037(3) 0.044(3) 0.040(2) 0.0007(18) 0.0000(17) -0.0159(19)
C14 0.051(4) 0.034(3) 0.040(3) -0.002(3) -0.005(3) -0.002(3)
C21 0.045(4) 0.075(5) 0.057(4) -0.001(6) -0.002(4) 0.003(4)
C5 0.032(4) 0.046(4) 0.067(5) -0.013(3) -0.007(3) 0.005(3)
C24 0.043(5) 0.076(5) 0.069(5) 0.023(4) 0.012(4) -0.004(4)
C9 0.033(4) 0.028(3) 0.038(3) -0.001(2) 0.001(3) -0.006(2)
C15 0.023(3) 0.036(3) 0.049(4) 0.000(3) -0.003(3) 0.007(2)
C23 0.028(4) 0.065(5) 0.079(5) 0.025(4) 0.009(4) -0.003(4)
C18 0.055(6) 0.066(5) 0.054(4) -0.012(4) 0.012(4) -0.007(4)
C4 0.0477(17) 0.030(2) 0.068(3) -0.0077(19) -0.001(3) -0.0035(17)
C38 0.055(4) 0.043(4) 0.056(4) -0.004(3) 0.004(4) 0.001(3)
C1 0.026(3) 0.038(3) 0.055(4) 0.001(3) 0.001(3) 0.002(3)
C35 0.043(5) 0.044(4) 0.074(5) 0.005(4) -0.017(4) -0.006(3)
C22 0.035(4) 0.056(5) 0.109(7) -0.026(5) 0.004(4) -0.008(4)
C41 0.085(7) 0.040(4) 0.054(4) -0.009(3) 0.002(5) -0.011(4)
C43 0.165(13) 0.053(5) 0.053(5) -0.005(4) 0.019(6) 0.016(6)
C36 0.062(6) 0.060(5) 0.093(7) 0.011(5) -0.026(5) -0.001(4)
C19 0.042(5) 0.062(5) 0.058(5) -0.011(4) 0.000(4) -0.013(4)
C42 0.100(8) 0.051(5) 0.072(6) -0.025(4) -0.016(5) 0.008(5)
C37 0.050(6) 0.096(7) 0.096(8) 0.029(6) 0.015(5) -0.019(5)
C25 0.044(6) 0.156(11) 0.100(8) 0.076(8) -0.012(5) -0.018(6)
C39A 0.061(10) 0.047(10) 0.082(14) 0.022(9) 0.014(10) 0.017(8)
C40A 0.027(7) 0.036(7) 0.088(12) -0.006(8) -0.010(7) 0.000(6)
C40B 0.068(10) 0.061(11) 0.086(13) -0.009(10) -0.022(10) 0.019(8)
C39B 0.106(18) 0.036(8) 0.096(16) 0.009(10) 0.004(13) -0.008(9)
Si4A 0.038(3) 0.044(3) 0.041(3) 0.0001(19) 0.0004(18) -0.017(2)
Si4B 0.037(3) 0.044(3) 0.041(3) 0.0017(18) -0.0006(18) -0.015(2)
C50B 0.041(8) 0.042(9) 0.040(7) 0.002(7) 0.008(7) -0.016(9)
C51A 0.064(14) 0.053(13) 0.093(15) -0.038(12) 0.024(11) -0.004(11)
C47B 0.033(8) 0.024(6) 0.033(7) 0.000(5) 0.002(6) -0.003(5)
C52B 0.081(16) 0.082(19) 0.045(13) -0.017(14) 0.027(11) -0.029(15)
C46B 0.044(6) 0.056(6) 0.088(8) 0.024(6) -0.006(6) -0.025(5)
C49B 0.025(7) 0.060(9) 0.058(9) -0.012(7) 0.009(6) -0.003(6)
C44B 0.046(6) 0.057(6) 0.088(8) 0.023(5) -0.008(6) -0.024(5)
C49A 0.12(2) 0.17(3) 0.083(16) -0.039(17) 0.023(15) -0.11(2)
C48B 0.028(9) 0.084(13) 0.050(9) -0.034(9) -0.004(7) 0.014(8)
C48A 0.055(13) 0.090(16) 0.063(14) 0.029(12) -0.006(11) -0.034(11)
C47A 0.067(14) 0.11(2) 0.078(14) -0.031(14) -0.011(11) -0.036(14)
C45B 0.048(6) 0.057(6) 0.089(8) 0.022(6) -0.008(6) -0.022(5)
C44A 0.10(2) 0.058(12) 0.14(3) 0.052(16) 0.013(18) -0.023(13)
C46A 0.12(2) 0.048(11) 0.12(2) -0.003(12) -0.007(17) -0.026(12)
C45A 0.16(3) 0.070(14) 0.077(15) 0.032(11) 0.018(16) 0.000(15)
C50A 0.039(12) 0.069(18) 0.077(15) -0.010(13) 0.015(11) -0.033(15)
C51B 0.033(11) 0.081(19) 0.092(17) -0.012(15) 0.016(11) -0.007(14)
C52A 0.083(17) 0.069(17) 0.064(15) 0.006(13) -0.001(12) -0.038(14)
Si2B 0.0476(18) 0.032(2) 0.069(4) -0.010(2) 0.000(3) -0.005(2)
Si2A 0.0488(16) 0.027(2) 0.067(3) -0.0042(18) -0.003(2) -0.0028(16)
C28B 0.074(13) 0.069(10) 0.049(9) -0.016(7) 0.001(9) -0.005(9)
C30B 0.092(14) 0.058(9) 0.043(8) -0.015(7) 0.001(8) -0.017(9)
C26B 0.046(8) 0.048(6) 0.074(9) -0.008(6) 0.008(6) 0.011(6)
C34B 0.20(3) 0.045(10) 0.087(16) 0.013(11) -0.043(17) -0.053(14)
C27B 0.030(8) 0.077(12) 0.131(18) -0.048(12) 0.000(10) 0.000(8)
C33B 0.062(13) 0.052(8) 0.15(2) -0.012(10) -0.012(12) 0.011(8)
C32B 0.19(3) 0.037(8) 0.097(14) -0.024(9) -0.015(16) 0.030(12)
C29B 0.087(13) 0.042(8) 0.072(10) -0.010(6) 0.006(9) -0.013(7)
C31B 0.055(11) 0.101(13) 0.100(14) -0.018(10) -0.029(9) -0.013(9)
C32A 0.048(9) 0.053(9) 0.100(11) -0.038(9) 0.024(9) -0.025(8)
C33A 0.055(14) 0.055(13) 0.14(2) -0.030(16) 0.037(15) -0.031(11)
C34A 0.053(14) 0.088(15) 0.16(2) -0.069(15) 0.022(14) -0.032(12)
C29A 0.076(17) 0.033(9) 0.053(11) -0.020(8) 0.009(10) 0.011(9)
C31A 0.08(2) 0.044(12) 0.11(2) -0.031(12) 0.000(17) 0.005(12)
C30A 0.051(14) 0.086(18) 0.036(11) -0.015(10) -0.002(10) 0.010(12)
C26A 0.032(8) 0.051(8) 0.071(9) -0.025(7) -0.001(7) -0.009(7)
C27A 0.092(19) 0.071(16) 0.070(16) -0.023(13) 0.011(17) 0.004(15)
C28A 0.070(16) 0.092(18) 0.090(18) -0.025(16) -0.003(14) -0.019(15)
C57 0.072(9) 0.059(9) 0.075(9) -0.003(9) 0.004(8) -0.009(8)
C58 0.086(11) 0.050(8) 0.094(10) 0.002(8) 0.022(10) -0.018(8)
C59 0.077(12) 0.040(5) 0.095(10) -0.006(7) 0.036(10) -0.006(6)
C54 0.080(9) 0.028(7) 0.074(8) -0.010(7) 0.023(7) 0.000(7)
C55 0.081(10) 0.027(6) 0.063(8) -0.013(6) 0.007(8) 0.000(7)
C56 0.067(10) 0.043(7) 0.061(8) 0.001(8) 0.002(8) -0.006(6)
C53 0.16(2) 0.137(19) 0.094(16) -0.006(15) 0.022(16) 0.022(18)

loop_
_atom_type_symbol
_atom_type_description
_atom_type_scat_dispersion_real
_atom_type_scat_dispersion_imag
_atom_type_scat_source
C C 0.0033 0.0016 'International Tables Vol C Tables 4.2.6.8 and 6.1.1.4'
H H 0.0000 0.0000 'International Tables Vol C Tables 4.2.6.8 and 6.1.1.4'
K K 0.2009 0.2494 'International Tables Vol C Tables 4.2.6.8 and 6.1.1.4'
La La -0.2871 2.4523 'International Tables Vol C Tables 4.2.6.8 and 6.1.1.4'
Si Si 0.0817 0.0704 'International Tables Vol C Tables 4.2.6.8 and 6.1.1.4'

loop_
_exptl_crystal_face_index_h
_exptl_crystal_face_index_k
_exptl_crystal_face_index_l
_exptl_crystal_face_perp_dist
6 -3 4 0.1540
-5 5 -4 0.1390
3 7 0 0.2910
-4 -4 -1 0.2700
1 -1 -5 0.1920
-2 1 8 0.2160
-3 -6 -1 0.2960
3 6 1 0.3020
0 1 2 0.2550

loop_
_geom_angle_atom_site_label_1
_geom_angle_atom_site_label_2
_geom_angle_atom_site_label_3
_geom_angle
_geom_angle_site_symmetry_1
_geom_angle_site_symmetry_3
_geom_angle_publ_flag
La2 La2 C10 0(10) 4_566 4_566 ?
La2 La2 C10 0(10) 4_566 . ?
La2 La2 C11 0(10) 4_566 . ?
La2 La2 C11 0(10) 4_566 4_566 ?
La2 La2 C16 0(10) 4_566 . ?
La2 La2 C16 0(10) 4_566 4_566 ?
La2 La2 C13 0(10) 4_566 . ?
La2 La2 C13 0(10) 4_566 4_566 ?
La2 La2 C12 0(10) 4_566 4_566 ?
La2 La2 C12 0(10) 4_566 . ?
La2 La2 C14 0(10) 4_566 . ?
La2 La2 C14 0(10) 4_566 4_566 ?
La2 La2 C9 0(10) 4_566 . ?
La2 La2 C9 0(10) 4_566 4_566 ?
La2 La2 C15 0(10) 4_566 4_566 ?
La2 La2 C15 0(10) 4_566 . ?
C10 La2 C10 157.7(3) 4_566 . ?
C10 La2 C11 28.64(19) 4_566 4_566 ?
C10 La2 C11 28.64(19) . . ?
C10 La2 C11 132.8(2) . 4_566 ?
C10 La2 C11 132.8(2) 4_566 . ?
C10 La2 C16 54.8(2) 4_566 4_566 ?
C10 La2 C16 54.8(2) . . ?
C10 La2 C16 146.91(19) . 4_566 ?
C10 La2 C16 146.91(19) 4_566 . ?
C10 La2 C13 103.22(19) . 4_566 ?
C10 La2 C13 103.22(19) 4_566 . ?
C10 La2 C13 74.13(19) . . ?
C10 La2 C13 74.13(19) 4_566 4_566 ?
C10 La2 C12 112.5(2) 4_566 . ?
C10 La2 C12 55.07(19) 4_566 4_566 ?
C10 La2 C12 112.5(2) . 4_566 ?
C10 La2 C12 55.07(19) . . ?
C10 La2 C9 29.07(19) . . ?
C10 La2 C9 171.8(2) 4_566 . ?
C10 La2 C9 171.8(2) . 4_566 ?
C10 La2 C9 29.07(19) 4_566 4_566 ?
C11 La2 C11 118.4(3) 4_566 . ?
C11 La2 C13 117.3(2) 4_566 . ?
C11 La2 C13 117.3(2) . 4_566 ?
C11 La2 C13 54.7(2) . . ?
C11 La2 C13 54.7(2) 4_566 4_566 ?
C11 La2 C12 111.9(2) . 4_566 ?
C11 La2 C12 29.0(2) 4_566 4_566 ?
C11 La2 C12 28.9(2) . . ?
C11 La2 C12 111.9(2) 4_566 . ?
C11 La2 C9 151.31(19) 4_566 . ?
C11 La2 C9 55.21(18) 4_566 4_566 ?
C11 La2 C9 55.21(18) . . ?
C11 La2 C9 151.31(19) . 4_566 ?
C16 La2 C11 165.52(19) . 4_566 ?
C16 La2 C11 74.00(19) . . ?
C16 La2 C11 165.51(19) 4_566 . ?
C16 La2 C11 74.00(19) 4_566 4_566 ?
C16 La2 C16 94.9(3) . 4_566 ?
C16 La2 C13 75.44(18) . . ?
C16 La2 C13 114.10(19) 4_566 . ?
C16 La2 C13 75.44(18) 4_566 4_566 ?
C16 La2 C13 114.10(19) . 4_566 ?
C16 La2 C12 142.4(2) 4_566 . ?
C16 La2 C12 82.61(19) 4_566 4_566 ?
C16 La2 C12 142.4(2) . 4_566 ?
C16 La2 C12 82.61(19) . . ?
C16 La2 C9 29.16(19) 4_566 4_566 ?
C16 La2 C9 117.92(19) . 4_566 ?
C16 La2 C9 29.16(19) . . ?
C16 La2 C9 117.92(19) 4_566 . ?
C13 La2 C13 166.7(3) . 4_566 ?
C13 La2 C12 29.0(2) . . ?
C13 La2 C12 29.0(2) 4_566 4_566 ?
C13 La2 C12 139.6(2) . 4_566 ?
C13 La2 C12 139.6(2) 4_566 . ?
C12 La2 C12 121.2(3) . 4_566 ?
C14 La2 C10 81.2(2) . . ?
C14 La2 C10 107.49(19) . 4_566 ?
C14 La2 C10 107.49(19) 4_566 . ?
C14 La2 C10 81.2(2) 4_566 4_566 ?
C14 La2 C11 73.6(2) 4_566 4_566 ?
C14 La2 C11 132.3(2) 4_566 . ?
C14 La2 C11 73.6(2) . . ?
C14 La2 C11 132.3(2) . 4_566 ?
C14 La2 C16 92.5(2) 4_566 . ?
C14 La2 C16 92.5(2) . 4_566 ?
C14 La2 C16 55.90(19) 4_566 4_566 ?
C14 La2 C16 55.90(19) . . ?
C14 La2 C13 29.1(2) 4_566 4_566 ?
C14 La2 C13 29.1(2) . . ?
C14 La2 C13 164.2(2) 4_566 . ?
C14 La2 C13 164.2(2) . 4_566 ?
C14 La2 C12 55.1(2) . . ?
C14 La2 C12 161.18(19) . 4_566 ?
C14 La2 C12 161.18(19) 4_566 . ?
C14 La2 C12 55.1(2) 4_566 4_566 ?
C14 La2 C14 135.1(3) . 4_566 ?
C14 La2 C9 91.3(2) . 4_566 ?
C14 La2 C9 91.3(2) 4_566 . ?
C14 La2 C9 75.39(19) 4_566 4_566 ?
C14 La2 C9 75.39(19) . . ?
C9 La2 C13 100.96(18) 4_566 . ?
C9 La2 C13 100.96(18) . 4_566 ?
C9 La2 C13 83.07(17) . . ?
C9 La2 C13 83.07(17) 4_566 4_566 ?
C9 La2 C12 122.92(19) . 4_566 ?
C9 La2 C12 75.54(18) . . ?
C9 La2 C12 75.54(18) 4_566 4_566 ?
C9 La2 C12 122.92(19) 4_566 . ?
C9 La2 C9 145.2(3) . 4_566 ?
C15 La2 C10 73.9(2) . . ?
C15 La2 C10 123.62(19) 4_566 . ?
C15 La2 C10 123.62(19) . 4_566 ?
C15 La2 C10 73.9(2) 4_566 4_566 ?
C15 La2 C11 152.24(19) 4_566 . ?
C15 La2 C11 81.2(2) 4_566 4_566 ?
C15 La2 C11 152.24(18) . 4_566 ?
C15 La2 C11 81.2(2) . . ?
C15 La2 C16 84.66(19) 4_566 . ?
C15 La2 C16 29.21(19) 4_566 4_566 ?
C15 La2 C16 84.66(19) . 4_566 ?
C15 La2 C16 29.21(19) . . ?
C15 La2 C13 136.6(2) 4_566 . ?
C15 La2 C13 55.92(19) 4_566 4_566 ?
C15 La2 C13 55.92(19) . . ?
C15 La2 C13 136.6(2) . 4_566 ?
C15 La2 C12 163.6(2) . 4_566 ?
C15 La2 C12 163.6(2) 4_566 . ?
C15 La2 C12 75.0(2) . . ?
C15 La2 C12 75.0(2) 4_566 4_566 ?
C15 La2 C14 108.9(2) . 4_566 ?
C15 La2 C14 108.9(2) 4_566 . ?
C15 La2 C14 29.61(19) 4_566 4_566 ?
C15 La2 C14 29.62(19) . . ?
C15 La2 C9 55.57(19) . . ?
C15 La2 C9 55.57(19) 4_566 4_566 ?
C15 La2 C9 97.92(19) 4_566 . ?
C15 La2 C9 97.92(19) . 4_566 ?
C15 La2 C15 88.9(3) . 4_566 ?
C7 La1 C7 93.9(3) 3_656 . ?
C7 La1 C6 29.9(2) . . ?
C7 La1 C6 113.1(2) . 3_656 ?
C7 La1 C6 113.1(2) 3_656 . ?
C7 La1 C6 29.9(2) 3_656 3_656 ?
C7 La1 C8 90.64(18) 3_656 . ?
C7 La1 C8 29.59(19) . . ?
C7 La1 C8 90.64(18) . 3_656 ?
C7 La1 C8 29.59(19) 3_656 3_656 ?
C7 La1 C3 156.5(2) . 3_656 ?
C7 La1 C3 82.2(2) . . ?
C7 La1 C3 82.2(2) 3_656 3_656 ?
C7 La1 C3 156.5(2) 3_656 . ?
C7 La1 C2 127.1(2) . 3_656 ?
C7 La1 C2 74.6(2) . . ?
C7 La1 C2 127.1(2) 3_656 . ?
C7 La1 C2 74.6(2) 3_656 3_656 ?
C7 La1 C5 139.0(2) . 3_656 ?
C7 La1 C5 55.24(19) . . ?
C7 La1 C5 139.0(2) 3_656 . ?
C7 La1 C5 55.24(19) 3_656 3_656 ?
C7 La1 C4 75.2(2) . . ?
C7 La1 C4 168.1(2) . 3_656 ?
C7 La1 C4 168.1(2) 3_656 . ?
C7 La1 C4 75.2(2) 3_656 3_656 ?
C7 La1 C1 55.46(19) . . ?
C7 La1 C1 102.53(19) 3_656 . ?
C6 La1 C6 139.3(3) 3_656 . ?
C6 La1 C8 56.21(19) 3_656 3_656 ?
C6 La1 C8 96.86(19) . 3_656 ?
C6 La1 C8 56.21(19) . . ?
C6 La1 C8 96.86(19) 3_656 . ?
C6 La1 C3 73.9(2) 3_656 3_656 ?
C6 La1 C3 73.9(2) . . ?
C6 La1 C3 132.4(2) 3_656 . ?
C6 La1 C3 132.4(2) . 3_656 ?
C6 La1 C2 81.8(2) . . ?
C6 La1 C2 108.4(2) 3_656 . ?
C6 La1 C2 81.8(2) 3_656 3_656 ?
C6 La1 C2 108.4(2) . 3_656 ?
C6 La1 C5 167.4(2) 3_656 . ?
C6 La1 C5 28.1(2) 3_656 3_656 ?
C6 La1 C5 28.1(2) . . ?
C6 La1 C5 167.4(2) . 3_656 ?
C6 La1 C4 55.0(2) 3_656 3_656 ?
C6 La1 C4 55.0(2) . . ?
C6 La1 C4 160.4(2) 3_656 . ?
C6 La1 C4 160.4(2) . 3_656 ?
C6 La1 C1 75.3(2) . . ?
C6 La1 C1 94.4(2) 3_656 . ?
C8 La1 C8 102.1(2) 3_656 . ?
C8 La1 C5 115.8(2) 3_656 . ?
C8 La1 C5 115.8(2) . 3_656 ?
C8 La1 C5 74.61(19) . . ?
C8 La1 C5 74.61(19) 3_656 3_656 ?
C8 La1 C4 82.2(2) . . ?
C8 La1 C4 143.2(2) 3_656 . ?
C8 La1 C4 82.2(2) 3_656 3_656 ?
C8 La1 C4 143.2(2) . 3_656 ?
C8 La1 C1 28.38(18) . . ?
C8 La1 C1 123.89(18) 3_656 . ?
C3 La1 C8 74.5(2) 3_656 3_656 ?
C3 La1 C8 170.6(2) 3_656 . ?
C3 La1 C8 74.5(2) . . ?
C3 La1 C8 170.6(2) . 3_656 ?
C3 La1 C3 110.2(3) 3_656 . ?
C3 La1 C2 29.6(2) 3_656 3_656 ?
C3 La1 C2 29.6(2) . . ?
C3 La1 C2 125.9(2) 3_656 . ?
C3 La1 C2 125.9(2) . 3_656 ?
C3 La1 C5 114.8(2) 3_656 . ?
C3 La1 C5 114.8(2) . 3_656 ?
C3 La1 C5 55.0(3) . . ?
C3 La1 C5 55.0(3) 3_656 3_656 ?
C3 La1 C4 28.5(2) 3_656 3_656 ?
C3 La1 C4 105.8(2) 3_656 . ?
C3 La1 C4 105.8(2) . 3_656 ?
C3 La1 C4 28.5(2) . . ?
C3 La1 C1 56.3(2) . . ?
C3 La1 C1 148.0(2) 3_656 . ?
C2 La1 C8 152.83(18) 3_656 . ?
C2 La1 C8 54.59(18) 3_656 3_656 ?
C2 La1 C8 54.59(18) . . ?
C2 La1 C8 152.83(18) . 3_656 ?
C2 La1 C2 151.4(3) 3_656 . ?
C2 La1 C5 74.6(2) . . ?
C2 La1 C5 74.6(2) 3_656 3_656 ?
C2 La1 C5 101.5(2) 3_656 . ?
C2 La1 C5 101.5(2) . 3_656 ?
C2 La1 C4 107.9(2) . 3_656 ?
C2 La1 C4 55.4(2) . . ?
C2 La1 C4 55.4(2) 3_656 3_656 ?
C2 La1 C4 107.9(2) 3_656 . ?
C2 La1 C1 176.0(2) 3_656 . ?
C2 La1 C1 29.42(17) . . ?
C5 La1 C5 164.5(3) 3_656 . ?
C5 La1 C4 136.6(2) 3_656 . ?
C5 La1 C4 29.5(2) . . ?
C5 La1 C4 29.5(2) 3_656 3_656 ?
C5 La1 C4 136.6(2) . 3_656 ?
C5 La1 C1 101.5(2) 3_656 . ?
C5 La1 C1 82.5(2) . . ?
C4 La1 C4 116.0(3) 3_656 . ?
C4 La1 C1 121.4(2) 3_656 . ?
C4 La1 C1 75.5(2) . . ?
C7 K1 C10 116.37(17) . . ?
C7 K1 C6 27.61(18) . . ?
C7 K1 C8 26.45(17) . . ?
C7 K1 C3 63.80(17) . . ?
C7 K1 C11 139.28(18) . . ?
C7 K1 C16 89.92(18) . . ?
C7 K1 C2 58.96(16) . . ?
C7 K1 C13 148.21(19) . . ?
C7 K1 C12 159.28(18) . . ?
C7 K1 C14 121.8(2) . . ?
C7 K1 C5 49.18(18) . . ?
C7 K1 C9 97.15(17) . . ?
C7 K1 C15 99.08(19) . . ?
C7 K1 C4 62.06(17) . . ?
C7 K1 C1 46.22(17) . . ?
C10 K1 C3 179.39(18) . . ?
C10 K1 C2 158.70(16) . . ?
C10 K1 C4 157.93(18) . . ?
C10 K1 C1 138.14(16) . . ?
C6 K1 C10 122.31(19) . . ?
C6 K1 C8 50.32(17) . . ?
C6 K1 C3 57.54(19) . . ?
C6 K1 C11 142.58(19) . . ?
C6 K1 C16 81.56(19) . . ?
C6 K1 C2 64.54(18) . . ?
C6 K1 C13 123.14(19) . . ?
C6 K1 C12 144.81(18) . . ?
C6 K1 C5 24.93(19) . . ?
C6 K1 C9 98.78(19) . . ?
C6 K1 C15 80.15(19) . . ?
C6 K1 C4 45.35(19) . . ?
C6 K1 C1 62.75(17) . . ?
C8 K1 C10 122.97(16) . . ?
C8 K1 C3 57.47(16) . . ?
C8 K1 C11 139.97(16) . . ?
C8 K1 C2 42.87(15) . . ?
C8 K1 C12 161.74(18) . . ?
C8 K1 C5 64.63(18) . . ?
C8 K1 C9 111.82(16) . . ?
C8 K1 C4 66.60(16) . . ?
C8 K1 C1 23.12(16) . . ?
C11 K1 C10 23.13(15) . . ?
C11 K1 C3 156.76(17) . . ?
C11 K1 C2 152.26(16) . . ?
C11 K1 C4 153.41(17) . . ?
C11 K1 C1 144.82(16) . . ?
C16 K1 C10 45.24(16) . . ?
C16 K1 C8 112.54(17) . . ?
C16 K1 C3 134.33(18) . . ?
C16 K1 C11 61.18(16) . . ?
C16 K1 C2 146.02(17) . . ?
C16 K1 C12 70.02(16) . . ?
C16 K1 C5 91.9(2) . . ?
C16 K1 C9 24.61(16) . . ?
C16 K1 C4 113.67(19) . . ?
C16 K1 C1 135.37(16) . . ?
C2 K1 C3 21.91(17) . . ?
C13 K1 C10 61.38(17) . . ?
C13 K1 C8 173.07(18) . . ?
C13 K1 C3 118.14(18) . . ?
C13 K1 C11 46.05(17) . . ?
C13 K1 C16 66.06(17) . . ?
C13 K1 C2 134.81(17) . . ?
C13 K1 C12 25.13(18) . . ?
C13 K1 C5 108.46(19) . . ?
C13 K1 C9 69.95(16) . . ?
C13 K1 C4 107.37(18) . . ?
C13 K1 C1 156.50(18) . . ?
C12 K1 C10 45.15(16) . . ?
C12 K1 C3 134.56(18) . . ?
C12 K1 C11 24.11(17) . . ?
C12 K1 C2 141.76(16) . . ?
C12 K1 C9 62.43(16) . . ?
C12 K1 C4 130.14(18) . . ?
C12 K1 C1 151.80(17) . . ?
C14 K1 C10 67.66(18) . . ?
C14 K1 C6 97.4(2) . . ?
C14 K1 C8 147.6(2) . . ?
C14 K1 C3 111.73(19) . . ?
C14 K1 C11 62.18(18) . . ?
C14 K1 C16 50.03(17) . . ?
C14 K1 C2 133.42(18) . . ?
C14 K1 C13 26.41(19) . . ?
C14 K1 C12 48.30(19) . . ?
C14 K1 C5 87.0(2) . . ?
C14 K1 C9 64.54(17) . . ?
C14 K1 C15 27.30(18) . . ?
C14 K1 C4 93.9(2) . . ?
C14 K1 C1 152.61(19) . . ?
C5 K1 C10 137.13(19) . . ?
C5 K1 C3 42.47(19) . . ?
C5 K1 C11 147.51(19) . . ?
C5 K1 C2 58.22(19) . . ?
C5 K1 C12 133.55(19) . . ?
C5 K1 C9 114.38(19) . . ?
C5 K1 C4 23.82(19) . . ?
C5 K1 C1 67.14(18) . . ?
C9 K1 C10 23.69(16) . . ?
C9 K1 C3 156.08(18) . . ?
C9 K1 C11 44.95(16) . . ?
C9 K1 C2 154.60(15) . . ?
C9 K1 C4 137.42(18) . . ?
C9 K1 C1 133.44(16) . . ?
C15 K1 C10 61.54(16) . . ?
C15 K1 C8 125.37(18) . . ?
C15 K1 C3 117.89(18) . . ?
C15 K1 C11 68.03(16) . . ?
C15 K1 C16 26.07(16) . . ?
C15 K1 C2 137.72(17) . . ?
C15 K1 C13 50.44(18) . . ?
C15 K1 C12 65.16(18) . . ?
C15 K1 C5 79.9(2) . . ?
C15 K1 C9 47.63(16) . . ?
C15 K1 C4 96.49(19) . . ?
C15 K1 C1 142.87(18) . . ?
C4 K1 C3 21.53(18) . . ?
C4 K1 C2 42.03(17) . . ?
C1 K1 C3 42.44(16) . . ?
C1 K1 C2 22.60(14) . . ?
C1 K1 C4 58.76(17) . . ?
C9 Si3 C38 110.4(3) . . ?
C35 Si3 C9 114.6(3) . . ?
C35 Si3 C38 105.2(4) . . ?
C41 Si3 C9 108.3(3) . . ?
C41 Si3 C38 107.8(4) . . ?
C41 Si3 C35 110.3(4) . . ?
C20 Si1 C17 106.5(3) . . ?
C20 Si1 C1 108.2(3) . . ?
C17 Si1 C1 110.1(3) . . ?
C23 Si1 C20 106.4(3) . . ?
C23 Si1 C17 112.8(4) . . ?
C23 Si1 C1 112.4(3) . . ?
La1 C7 K1 117.7(2) . . ?
La1 C7 H7 127.1 . . ?
K1 C7 H7 114.9 . . ?
C6 C7 La1 75.3(4) . . ?
C6 C7 K1 76.4(4) . . ?
C6 C7 H7 112.5 . . ?
C6 C7 C8 134.9(6) . . ?
C8 C7 La1 78.0(4) . . ?
C8 C7 K1 85.0(4) . . ?
C8 C7 H7 112.5 . . ?
La2 C10 La2 0.0 4_566 . ?
La2 C10 K1 98.8(2) 4_566 . ?
La2 C10 K1 98.8(2) . . ?
La2 C10 H10 129.6 . . ?
La2 C10 H10 129.6 4_566 . ?
K1 C10 H10 131.6 . . ?
C11 C10 La2 77.0(4) . 4_566 ?
C11 C10 La2 77.0(4) . . ?
C11 C10 K1 77.9(4) . . ?
C11 C10 H10 110.7 . . ?
C11 C10 C9 138.6(7) . . ?
C9 C10 La2 77.0(4) . . ?
C9 C10 La2 77.0(4) . 4_566 ?
C9 C10 K1 75.0(4) . . ?
C9 C10 H10 110.7 . . ?
La1 C6 K1 117.3(2) . . ?
La1 C6 H6 128.7 . . ?
K1 C6 H6 113.3 . . ?
C7 C6 La1 74.8(4) . . ?
C7 C6 K1 76.0(4) . . ?
C7 C6 H6 111.5 . . ?
C5 C6 La1 78.7(5) . . ?
C5 C6 K1 87.2(4) . . ?
C5 C6 C7 137.1(7) . . ?
C5 C6 H6 111.5 . . ?
La1 C8 K1 109.24(18) . . ?
La1 C8 H8 134.1 . . ?
K1 C8 H8 114.8 . . ?
C7 C8 La1 72.4(4) . . ?
C7 C8 K1 68.6(3) . . ?
C7 C8 H8 112.1 . . ?
C1 C8 La1 77.2(4) . . ?
C1 C8 K1 92.9(4) . . ?
C1 C8 C7 135.8(6) . . ?
C1 C8 H8 112.1 . . ?
La1 C3 K1 96.0(2) . . ?
La1 C3 H3 126.0 . . ?
K1 C3 H3 138.0 . . ?
C2 C3 La1 77.1(4) . . ?
C2 C3 K1 78.1(5) . . ?
C2 C3 H3 110.8 . . ?
C4 C3 La1 78.7(5) . . ?
C4 C3 K1 71.2(5) . . ?
C4 C3 H3 110.8 . . ?
C4 C3 C2 138.3(7) . . ?
Si1 C20 H20 106.2 . . ?
C21 C20 Si1 112.7(5) . . ?
C21 C20 H20 106.2 . . ?
C21 C20 C22 111.3(7) . . ?
C22 C20 Si1 113.5(5) . . ?
C22 C20 H20 106.2 . . ?
La2 C11 La2 0.0 4_566 . ?
La2 C11 K1 98.50(19) . . ?
La2 C11 K1 98.50(19) 4_566 . ?
La2 C11 H11 131.5 . . ?
La2 C11 H11 131.5 4_566 . ?
K1 C11 H11 130.0 . . ?
C10 C11 La2 74.4(4) . . ?
C10 C11 La2 74.4(4) . 4_566 ?
C10 C11 K1 79.0(4) . . ?
C10 C11 H11 111.3 . . ?
C10 C11 C12 137.3(7) . . ?
C12 C11 La2 77.7(4) . 4_566 ?
C12 C11 La2 77.7(4) . . ?
C12 C11 K1 73.9(4) . . ?
C12 C11 H11 111.3 . . ?
La2 C16 La2 0.000(14) 4_566 . ?
La2 C16 K1 106.47(19) . . ?
La2 C16 K1 106.47(19) 4_566 . ?
La2 C16 H16 131.3 . . ?
La2 C16 H16 131.3 4_566 . ?
K1 C16 H16 121.3 . . ?
C9 C16 La2 77.0(4) . . ?
C9 C16 La2 77.0(4) . 4_566 ?
C9 C16 K1 86.8(4) . . ?
C9 C16 H16 112.2 . . ?
C15 C16 La2 74.1(4) . 4_566 ?
C15 C16 La2 74.1(4) . . ?
C15 C16 K1 70.3(4) . . ?
C15 C16 H16 112.2 . . ?
C15 C16 C9 135.6(6) . . ?
La1 C2 K1 95.6(2) . . ?
La1 C2 H2 132.8 . . ?
K1 C2 H2 131.5 . . ?
C3 C2 La1 73.2(4) . . ?
C3 C2 K1 80.0(5) . . ?
C3 C2 H2 112.4 . . ?
C3 C2 C1 135.3(7) . . ?
C1 C2 La1 76.8(4) . . ?
C1 C2 K1 70.7(4) . . ?
C1 C2 H2 112.4 . . ?
La2 C13 La2 0.0 4_566 . ?
La2 C13 K1 105.9(2) . . ?
La2 C13 K1 105.9(2) 4_566 . ?
La2 C13 H13 131.2 4_566 . ?
La2 C13 H13 131.2 . . ?
K1 C13 H13 121.9 . . ?
C12 C13 La2 77.4(4) . 4_566 ?
C12 C13 La2 77.4(4) . . ?
C12 C13 K1 85.6(4) . . ?
C12 C13 H13 112.8 . . ?
C14 C13 La2 73.0(4) . . ?
C14 C13 La2 73.0(4) . 4_566 ?
C14 C13 K1 70.5(4) . . ?
C14 C13 H13 112.8 . . ?
C14 C13 C12 134.4(6) . . ?
Si1 C17 H17 106.5 . . ?
C18 C17 Si1 111.8(5) . . ?
C18 C17 H17 106.5 . . ?
C19 C17 Si1 115.7(5) . . ?
C19 C17 H17 106.5 . . ?
C19 C17 C18 109.2(6) . . ?
La2 C12 La2 0.0 4_566 . ?
La2 C12 K1 99.7(2) 4_566 . ?
La2 C12 K1 99.7(2) . . ?
C11 C12 La2 73.3(4) . . ?
C11 C12 La2 73.3(4) . 4_566 ?
C11 C12 K1 82.0(4) . . ?
C11 C12 C13 131.0(6) . . ?
C11 C12 Si4A 118.7(6) . . ?
C11 C12 Si4B 109.6(6) . . ?
C13 C12 La2 73.6(4) . . ?
C13 C12 La2 73.6(4) . 4_566 ?
C13 C12 K1 69.2(4) . . ?
C13 C12 Si4A 109.7(5) . . ?
C13 C12 Si4B 119.4(5) . . ?
Si4A C12 La2 141.3(4) . . ?
Si4A C12 La2 141.3(4) . 4_566 ?
Si4A C12 K1 117.9(3) . . ?
Si4B C12 La2 130.9(4) . . ?
Si4B C12 K1 129.4(3) . . ?
La2 C14 La2 0.000(18) 4_566 . ?
La2 C14 K1 112.1(2) . . ?
La2 C14 K1 112.1(2) 4_566 . ?
La2 C14 H14 129.6 . . ?
La2 C14 H14 129.6 4_566 . ?
K1 C14 H14 118.1 . . ?
C13 C14 La2 77.9(4) . 4_566 ?
C13 C14 La2 77.9(4) . . ?
C13 C14 K1 83.1(4) . . ?
C13 C14 H14 111.7 . . ?
C13 C14 C15 136.5(7) . . ?
C15 C14 La2 74.8(4) . . ?
C15 C14 La2 74.8(4) . 4_566 ?
C15 C14 K1 76.8(4) . . ?
C15 C14 H14 111.7 . . ?
C20 C21 H21A 109.5 . . ?
C20 C21 H21B 109.5 . . ?
C20 C21 H21C 109.5 . . ?
H21A C21 H21B 109.5 . . ?
H21A C21 H21C 109.5 . . ?
H21B C21 H21C 109.5 . . ?
La1 C5 K1 108.3(2) . . ?
La1 C5 H5 133.8 . . ?
K1 C5 H5 116.2 . . ?
C6 C5 La1 73.2(4) . . ?
C6 C5 K1 67.8(4) . . ?
C6 C5 H5 112.6 . . ?
C6 C5 C4 134.7(8) . . ?
C4 C5 La1 75.9(5) . . ?
C4 C5 K1 92.1(5) . . ?
C4 C5 H5 112.6 . . ?
H24A C24 H24B 109.5 . . ?
H24A C24 H24C 109.5 . . ?
H24B C24 H24C 109.5 . . ?
C23 C24 H24A 109.5 . . ?
C23 C24 H24B 109.5 . . ?
C23 C24 H24C 109.5 . . ?
La2 C9 La2 0.000(18) 4_566 . ?
La2 C9 K1 99.86(17) . . ?
La2 C9 K1 99.86(17) 4_566 . ?
Si3 C9 La2 133.0(3) . 4_566 ?
Si3 C9 La2 133.0(3) . . ?
Si3 C9 K1 127.0(3) . . ?
C10 C9 La2 73.9(4) . 4_566 ?
C10 C9 La2 73.9(4) . . ?
C10 C9 K1 81.3(4) . . ?
C10 C9 Si3 111.7(5) . . ?
C10 C9 C16 130.6(6) . . ?
C16 C9 La2 73.9(3) . 4_566 ?
C16 C9 La2 73.9(3) . . ?
C16 C9 K1 68.6(4) . . ?
C16 C9 Si3 117.6(5) . . ?
La2 C15 La2 0.000(14) 4_566 . ?
La2 C15 K1 112.1(2) 4_566 . ?
La2 C15 K1 112.1(2) . . ?
La2 C15 H15 129.6 . . ?
La2 C15 H15 129.6 4_566 . ?
K1 C15 H15 118.2 . . ?
C16 C15 La2 76.7(4) . . ?
C16 C15 La2 76.7(4) . 4_566 ?
C16 C15 K1 83.6(4) . . ?
C16 C15 C14 135.9(7) . . ?
C16 C15 H15 112.1 . . ?
C14 C15 La2 75.6(4) . . ?
C14 C15 La2 75.6(4) . 4_566 ?
C14 C15 K1 75.9(4) . . ?
C14 C15 H15 112.1 . . ?
Si1 C23 H23 106.2 . . ?
C24 C23 Si1 114.6(6) . . ?
C24 C23 H23 106.2 . . ?
C25 C23 Si1 113.7(6) . . ?
C25 C23 C24 109.3(8) . . ?
C25 C23 H23 106.2 . . ?
C17 C18 H18A 109.5 . . ?
C17 C18 H18B 109.5 . . ?
C17 C18 H18C 109.5 . . ?
H18A C18 H18B 109.5 . . ?
H18A C18 H18C 109.5 . . ?
H18B C18 H18C 109.5 . . ?
La1 C4 K1 99.05(19) . . ?
C3 C4 La1 72.7(5) . . ?
C3 C4 K1 87.3(5) . . ?
C3 C4 C5 131.8(7) . . ?
C3 C4 Si2B 104.6(6) . . ?
C3 C4 Si2A 117.8(6) . . ?
C5 C4 La1 74.6(4) . . ?
C5 C4 K1 64.1(4) . . ?
C5 C4 Si2B 123.6(7) . . ?
C5 C4 Si2A 110.2(6) . . ?
Si2B C4 La1 131.3(5) . . ?
Si2B C4 K1 129.6(5) . . ?
Si2A C4 La1 138.3(4) . . ?
Si2A C4 K1 120.7(4) . . ?
Si3 C38 H38A 104.8 . . ?
Si3 C38 H38 104.0 . . ?
C39A C38 Si3 120.9(10) . . ?
C39A C38 H38A 104.8 . . ?
C39A C38 C40A 108.3(10) . . ?
C40A C38 Si3 111.7(8) . . ?
C40A C38 H38A 104.8 . . ?
C40B C38 Si3 121.3(10) . . ?
C40B C38 H38 104.0 . . ?
C40B C38 C39B 109.7(14) . . ?
C39B C38 Si3 112.0(11) . . ?
C39B C38 H38 104.0 . . ?
La1 C1 K1 99.49(19) . . ?
Si1 C1 La1 140.6(3) . . ?
Si1 C1 K1 119.4(3) . . ?
C8 C1 La1 74.4(4) . . ?
C8 C1 K1 64.0(4) . . ?
C8 C1 Si1 116.0(5) . . ?
C8 C1 C2 131.7(7) . . ?
C2 C1 La1 73.8(4) . . ?
C2 C1 K1 86.7(5) . . ?
C2 C1 Si1 111.7(5) . . ?
Si3 C35 H35 105.0 . . ?
C36 C35 Si3 115.5(6) . . ?
C36 C35 H35 105.0 . . ?
C37 C35 Si3 114.7(6) . . ?
C37 C35 H35 105.0 . . ?
C37 C35 C36 110.3(8) . . ?
C20 C22 H22A 109.5 . . ?
C20 C22 H22B 109.5 . . ?
C20 C22 H22C 109.5 . . ?
H22A C22 H22B 109.5 . . ?
H22A C22 H22C 109.5 . . ?
H22B C22 H22C 109.5 . . ?
Si3 C41 H41 106.3 . . ?
C43 C41 Si3 114.5(6) . . ?
C43 C41 H41 106.3 . . ?
C43 C41 C42 109.9(8) . . ?
C42 C41 Si3 113.1(7) . . ?
C42 C41 H41 106.3 . . ?
C41 C43 H43A 109.5 . . ?
C41 C43 H43B 109.5 . . ?
C41 C43 H43C 109.5 . . ?
H43A C43 H43B 109.5 . . ?
H43A C43 H43C 109.5 . . ?
H43B C43 H43C 109.5 . . ?
C35 C36 H36A 109.5 . . ?
C35 C36 H36B 109.5 . . ?
C35 C36 H36C 109.5 . . ?
H36A C36 H36B 109.5 . . ?
H36A C36 H36C 109.5 . . ?
H36B C36 H36C 109.5 . . ?
C17 C19 H19A 109.5 . . ?
C17 C19 H19B 109.5 . . ?
C17 C19 H19C 109.5 . . ?
H19A C19 H19B 109.5 . . ?
H19A C19 H19C 109.5 . . ?
H19B C19 H19C 109.5 . . ?
C41 C42 H42A 109.5 . . ?
C41 C42 H42B 109.5 . . ?
C41 C42 H42C 109.5 . . ?
H42A C42 H42B 109.5 . . ?
H42A C42 H42C 109.5 . . ?
H42B C42 H42C 109.5 . . ?
C35 C37 H37A 109.5 . . ?
C35 C37 H37B 109.5 . . ?
C35 C37 H37C 109.5 . . ?
H37A C37 H37B 109.5 . . ?
H37A C37 H37C 109.5 . . ?
H37B C37 H37C 109.5 . . ?
C23 C25 H25A 109.5 . . ?
C23 C25 H25B 109.5 . . ?
C23 C25 H25C 109.5 . . ?
H25A C25 H25B 109.5 . . ?
H25A C25 H25C 109.5 . . ?
H25B C25 H25C 109.5 . . ?
C38 C39A H39A 109.5 . . ?
C38 C39A H39B 109.5 . . ?
C38 C39A H39C 109.5 . . ?
H39A C39A H39B 109.5 . . ?
H39A C39A H39C 109.5 . . ?
H39B C39A H39C 109.5 . . ?
C38 C40A H40A 109.5 . . ?
C38 C40A H40B 109.5 . . ?
C38 C40A H40C 109.5 . . ?
H40A C40A H40B 109.5 . . ?
H40A C40A H40C 109.5 . . ?
H40B C40A H40C 109.5 . . ?
C38 C40B H40D 109.5 . . ?
C38 C40B H40E 109.5 . . ?
C38 C40B H40F 109.5 . . ?
H40D C40B H40E 109.5 . . ?
H40D C40B H40F 109.5 . . ?
H40E C40B H40F 109.5 . . ?
C38 C39B H39D 109.5 . . ?
C38 C39B H39E 109.5 . . ?
C38 C39B H39F 109.5 . . ?
H39D C39B H39E 109.5 . . ?
H39D C39B H39F 109.5 . . ?
H39E C39B H39F 109.5 . . ?
C12 Si4A C44A 111.1(10) . . ?
C12 Si4A C50A 105.0(10) . . ?
C47A Si4A C12 111.0(8) . . ?
C47A Si4A C44A 105.5(14) . . ?
C47A Si4A C50A 110.2(16) . . ?
C44A Si4A C50A 114.2(14) . . ?
C50B Si4B C12 116.6(12) . . ?
C50B Si4B C47B 111.6(13) . . ?
C50B Si4B C44B 97.0(12) . . ?
C47B Si4B C12 113.0(6) . . ?
C47B Si4B C44B 111.6(9) . . ?
C44B Si4B C12 105.6(7) . . ?
Si4B C50B H50B 108.5 . . ?
C52B C50B Si4B 124(3) . . ?
C52B C50B H50B 108.5 . . ?
C52B C50B C51B 105(3) . . ?
C51B C50B Si4B 101(2) . . ?
C51B C50B H50B 108.5 . . ?
H51A C51A H51B 109.5 . . ?
H51A C51A H51C 109.5 . . ?
H51B C51A H51C 109.5 . . ?
C50A C51A H51A 109.5 . . ?
C50A C51A H51B 109.5 . . ?
C50A C51A H51C 109.5 . . ?
Si4B C47B H47B 106.4 . . ?
C49B C47B Si4B 115.2(11) . . ?
C49B C47B H47B 106.4 . . ?
C49B C47B C48B 109.3(12) . . ?
C48B C47B Si4B 112.6(11) . . ?
C48B C47B H47B 106.4 . . ?
C50B C52B H52A 109.5 . . ?
C50B C52B H52B 109.5 . . ?
C50B C52B H52C 109.5 . . ?
H52A C52B H52B 109.5 . . ?
H52A C52B H52C 109.5 . . ?
H52B C52B H52C 109.5 . . ?
H46A C46B H46B 109.5 . . ?
H46A C46B H46C 109.5 . . ?
H46B C46B H46C 109.5 . . ?
C44B C46B H46A 109.5 . . ?
C44B C46B H46B 109.5 . . ?
C44B C46B H46C 109.5 . . ?
C47B C49B H49A 109.5 . . ?
C47B C49B H49B 109.5 . . ?
C47B C49B H49C 109.5 . . ?
H49A C49B H49B 109.5 . . ?
H49A C49B H49C 109.5 . . ?
H49B C49B H49C 109.5 . . ?
Si4B C44B H44B 106.5 . . ?
C46B C44B Si4B 114.9(16) . . ?
C46B C44B H44B 106.5 . . ?
C46B C44B C45B 104.1(15) . . ?
C45B C44B Si4B 117.6(15) . . ?
C45B C44B H44B 106.5 . . ?
H49D C49A H49E 109.5 . . ?
H49D C49A H49F 109.5 . . ?
H49E C49A H49F 109.5 . . ?
C47A C49A H49D 109.5 . . ?
C47A C49A H49E 109.5 . . ?
C47A C49A H49F 109.5 . . ?
C47B C48B H48A 109.5 . . ?
C47B C48B H48B 109.5 . . ?
C47B C48B H48C 109.5 . . ?
H48A C48B H48B 109.5 . . ?
H48A C48B H48C 109.5 . . ?
H48B C48B H48C 109.5 . . ?
H48D C48A H48E 109.5 . . ?
H48D C48A H48F 109.5 . . ?
H48E C48A H48F 109.5 . . ?
C47A C48A H48D 109.5 . . ?
C47A C48A H48E 109.5 . . ?
C47A C48A H48F 109.5 . . ?
Si4A C47A H47A 104.9 . . ?
C49A C47A Si4A 112.1(16) . . ?
C49A C47A H47A 104.9 . . ?
C48A C47A Si4A 117.7(19) . . ?
C48A C47A C49A 111(2) . . ?
C48A C47A H47A 104.9 . . ?
C44B C45B H45A 109.5 . . ?
C44B C45B H45B 109.5 . . ?
C44B C45B H45C 109.5 . . ?
H45A C45B H45B 109.5 . . ?
H45A C45B H45C 109.5 . . ?
H45B C45B H45C 109.5 . . ?
Si4A C44A H44A 106.0 . . ?
C46A C44A Si4A 118(2) . . ?
C46A C44A H44A 106.0 . . ?
C46A C44A C45A 110(2) . . ?
C45A C44A Si4A 110.6(15) . . ?
C45A C44A H44A 106.0 . . ?
C44A C46A H46D 109.5 . . ?
C44A C46A H46E 109.5 . . ?
C44A C46A H46F 109.5 . . ?
H46D C46A H46E 109.5 . . ?
H46D C46A H46F 109.5 . . ?
H46E C46A H46F 109.5 . . ?
C44A C45A H45D 109.5 . . ?
C44A C45A H45E 109.5 . . ?
C44A C45A H45F 109.5 . . ?
H45D C45A H45E 109.5 . . ?
H45D C45A H45F 109.5 . . ?
H45E C45A H45F 109.5 . . ?
Si4A C50A H50A 99.6 . . ?
C51A C50A Si4A 133(3) . . ?
C51A C50A H50A 99.6 . . ?
C51A C50A C52A 122(3) . . ?
C52A C50A Si4A 96(3) . . ?
C52A C50A H50A 99.6 . . ?
C50B C51B H51D 109.5 . . ?
C50B C51B H51E 109.5 . . ?
C50B C51B H51F 109.5 . . ?
H51D C51B H51E 109.5 . . ?
H51D C51B H51F 109.5 . . ?
H51E C51B H51F 109.5 . . ?
C50A C52A H52D 109.5 . . ?
C50A C52A H52E 109.5 . . ?
C50A C52A H52F 109.5 . . ?
H52D C52A H52E 109.5 . . ?
H52D C52A H52F 109.5 . . ?
H52E C52A H52F 109.5 . . ?
C32A Si2B C4 116.2(10) . . ?
C32A Si2B C26A 110.8(12) . . ?
C29A Si2B C4 113.9(9) . . ?
C29A Si2B C32A 104.3(13) . . ?
C29A Si2B C26A 112.9(11) . . ?
C26A Si2B C4 99.2(8) . . ?
C4 Si2A C26B 115.4(6) . . ?
C32B Si2A C4 108.1(7) . . ?
C32B Si2A C26B 99.8(10) . . ?
C29B Si2A C4 113.4(6) . . ?
C29B Si2A C26B 101.6(8) . . ?
C29B Si2A C32B 118.0(10) . . ?
H28A C28B H28B 109.5 . . ?
H28A C28B H28C 109.5 . . ?
H28B C28B H28C 109.5 . . ?
C26B C28B H28A 109.5 . . ?
C26B C28B H28B 109.5 . . ?
C26B C28B H28C 109.5 . . ?
H30A C30B H30B 109.5 . . ?
H30A C30B H30C 109.5 . . ?
H30B C30B H30C 109.5 . . ?
C29B C30B H30A 109.5 . . ?
C29B C30B H30B 109.5 . . ?
C29B C30B H30C 109.5 . . ?
Si2A C26B H26B 104.6 . . ?
C28B C26B Si2A 116.2(12) . . ?
C28B C26B H26B 104.6 . . ?
C28B C26B C27B 116.4(15) . . ?
C27B C26B Si2A 109.0(11) . . ?
C27B C26B H26B 104.6 . . ?
H34A C34B H34B 109.5 . . ?
H34A C34B H34C 109.5 . . ?
H34B C34B H34C 109.5 . . ?
C32B C34B H34A 109.5 . . ?
C32B C34B H34B 109.5 . . ?
C32B C34B H34C 109.5 . . ?
C26B C27B H27A 109.5 . . ?
C26B C27B H27B 109.5 . . ?
C26B C27B H27C 109.5 . . ?
H27A C27B H27B 109.5 . . ?
H27A C27B H27C 109.5 . . ?
H27B C27B H27C 109.5 . . ?
H33A C33B H33B 109.5 . . ?
H33A C33B H33C 109.5 . . ?
H33B C33B H33C 109.5 . . ?
C32B C33B H33A 109.5 . . ?
C32B C33B H33B 109.5 . . ?
C32B C33B H33C 109.5 . . ?
Si2A C32B H32B 108.8 . . ?
C34B C32B Si2A 105.2(16) . . ?
C34B C32B H32B 108.8 . . ?
C33B C32B Si2A 120.9(17) . . ?
C33B C32B C34B 103.6(17) . . ?
C33B C32B H32B 108.8 . . ?
Si2A C29B H29B 108.2 . . ?
C30B C29B Si2A 111.1(13) . . ?
C30B C29B H29B 108.2 . . ?
C30B C29B C31B 110.6(14) . . ?
C31B C29B Si2A 110.3(11) . . ?
C31B C29B H29B 108.2 . . ?
C29B C31B H31A 109.5 . . ?
C29B C31B H31B 109.5 . . ?
C29B C31B H31C 109.5 . . ?
H31A C31B H31B 109.5 . . ?
H31A C31B H31C 109.5 . . ?
H31B C31B H31C 109.5 . . ?
Si2B C32A H32A 103.6 . . ?
C33A C32A Si2B 114.2(19) . . ?
C33A C32A H32A 103.6 . . ?
C33A C32A C34A 112(3) . . ?
C34A C32A Si2B 118(2) . . ?
C34A C32A H32A 103.6 . . ?
C32A C33A H33D 109.5 . . ?
C32A C33A H33E 109.5 . . ?
C32A C33A H33F 109.5 . . ?
H33D C33A H33E 109.5 . . ?
H33D C33A H33F 109.5 . . ?
H33E C33A H33F 109.5 . . ?
C32A C34A H34D 109.5 . . ?
C32A C34A H34E 109.5 . . ?
C32A C34A H34F 109.5 . . ?
H34D C34A H34E 109.5 . . ?
H34D C34A H34F 109.5 . . ?
H34E C34A H34F 109.5 . . ?
Si2B C29A H29A 104.0 . . ?
C31A C29A Si2B 121.2(18) . . ?
C31A C29A H29A 104.0 . . ?
C30A C29A Si2B 119.3(15) . . ?
C30A C29A H29A 104.0 . . ?
C30A C29A C31A 102(2) . . ?
C29A C31A H31D 109.5 . . ?
C29A C31A H31E 109.5 . . ?
C29A C31A H31F 109.5 . . ?
H31D C31A H31E 109.5 . . ?
H31D C31A H31F 109.5 . . ?
H31E C31A H31F 109.5 . . ?
C29A C30A H30D 109.5 . . ?
C29A C30A H30E 109.5 . . ?
C29A C30A H30F 109.5 . . ?
H30D C30A H30E 109.5 . . ?
H30D C30A H30F 109.5 . . ?
H30E C30A H30F 109.5 . . ?
Si2B C26A H26A 103.6 . . ?
C27A C26A Si2B 120(2) . . ?
C27A C26A H26A 103.6 . . ?
C27A C26A C28A 99(2) . . ?
C28A C26A Si2B 124(2) . . ?
C28A C26A H26A 103.6 . . ?
C26A C27A H27D 109.5 . . ?
C26A C27A H27E 109.5 . . ?
C26A C27A H27F 109.5 . . ?
H27D C27A H27E 109.5 . . ?
H27D C27A H27F 109.5 . . ?
H27E C27A H27F 109.5 . . ?
C26A C28A H28D 109.5 . . ?
C26A C28A H28E 109.5 . . ?
C26A C28A H28F 109.5 . . ?
H28D C28A H28E 109.5 . . ?
H28D C28A H28F 109.5 . . ?
H28E C28A H28F 109.5 . . ?
C58 C57 H57 120.0 . . ?
C58 C57 C56 120.0 . . ?
C56 C57 H57 120.0 . . ?
C57 C58 H58 120.0 . . ?
C57 C58 C59 120.0 . . ?
C59 C58 H58 120.0 . . ?
C58 C59 H59 120.0 . . ?
C58 C59 C54 120.0 . . ?
C54 C59 H59 120.0 . . ?
C59 C54 C53 123.7(15) . . ?
C55 C54 C59 120.0 . . ?
C55 C54 C53 116.1(15) . . ?
C54 C55 H55 120.0 . . ?
C56 C55 C54 120.0 . . ?
C56 C55 H55 120.0 . . ?
C57 C56 H56 120.0 . . ?
C55 C56 C57 120.0 . . ?
C55 C56 H56 120.0 . . ?
C54 C53 H53A 109.5 . . ?
C54 C53 H53B 109.5 . . ?
C54 C53 H53C 109.5 . . ?
H53A C53 H53B 109.5 . . ?
H53A C53 H53C 109.5 . . ?
H53B C53 H53C 109.5 . . ?

loop_
_geom_bond_atom_site_label_1
_geom_bond_atom_site_label_2
_geom_bond_distance
_geom_bond_site_symmetry_2
_geom_bond_publ_flag
La2 La2 0.0000(10) 4_566 ?
La2 C10 2.797(7) 4_566 ?
La2 C10 2.797(7) . ?
La2 C11 2.829(6) . ?
La2 C11 2.829(6) 4_566 ?
La2 C16 2.797(6) . ?
La2 C16 2.797(6) 4_566 ?
La2 C13 2.837(7) 4_566 ?
La2 C13 2.837(7) . ?
La2 C12 2.886(7) 4_566 ?
La2 C12 2.886(7) . ?
La2 C14 2.774(7) . ?
La2 C14 2.775(7) 4_566 ?
La2 C9 2.836(6) 4_566 ?
La2 C9 2.836(6) . ?
La2 C15 2.764(6) . ?
La2 C15 2.764(6) 4_566 ?
La1 C7 2.764(6) . ?
La1 C7 2.764(6) 3_656 ?
La1 C6 2.771(7) . ?
La1 C6 2.771(7) 3_656 ?
La1 C8 2.836(6) . ?
La1 C8 2.836(6) 3_656 ?
La1 C3 2.782(8) 3_656 ?
La1 C3 2.782(8) . ?
La1 C2 2.832(7) 3_656 ?
La1 C2 2.832(7) . ?
La1 C5 2.839(8) 3_656 ?
La1 C5 2.839(8) . ?
La1 C4 2.857(8) 3_656 ?
La1 C4 2.857(8) . ?
La1 C1 2.871(7) . ?
K1 C7 2.992(7) . ?
K1 C10 3.479(8) . ?
K1 C6 2.996(7) . ?
K1 C8 3.202(6) . ?
K1 C3 3.789(9) . ?
K1 C11 3.464(7) . ?
K1 C16 3.171(7) . ?
K1 C2 3.764(9) . ?
K1 C13 3.152(7) . ?
K1 C12 3.362(7) . ?
K1 C14 2.993(7) . ?
K1 C5 3.231(7) . ?
K1 C9 3.400(6) . ?
K1 C15 3.004(7) . ?
K1 C4 3.591(8) . ?
K1 C1 3.559(7) . ?
Si3 C9 1.902(6) . ?
Si3 C38 1.926(8) . ?
Si3 C35 1.900(8) . ?
Si3 C41 1.896(8) . ?
Si1 C20 1.896(8) . ?
Si1 C17 1.902(7) . ?
Si1 C23 1.890(8) . ?
Si1 C1 1.907(7) . ?
C7 H7 0.9300 . ?
C7 C6 1.429(9) . ?
C7 C8 1.432(9) . ?
C10 H10 0.9300 . ?
C10 C11 1.392(9) . ?
C10 C9 1.414(9) . ?
C6 H6 0.9300 . ?
C6 C5 1.364(10) . ?
C8 H8 0.9300 . ?
C8 C1 1.400(9) . ?
C3 H3 0.9300 . ?
C3 C2 1.436(11) . ?
C3 C4 1.392(12) . ?
C20 H20 0.9800 . ?
C20 C21 1.531(11) . ?
C20 C22 1.561(10) . ?
C11 H11 0.9300 . ?
C11 C12 1.429(10) . ?
C16 H16 0.9300 . ?
C16 C9 1.418(9) . ?
C16 C15 1.402(9) . ?
C2 H2 0.9300 . ?
C2 C1 1.449(9) . ?
C13 H13 0.9300 . ?
C13 C12 1.432(10) . ?
C13 C14 1.412(10) . ?
C17 H17 0.9800 . ?
C17 C18 1.547(10) . ?
C17 C19 1.516(10) . ?
C12 Si4A 1.900(11) . ?
C12 Si4B 1.945(11) . ?
C14 H14 0.9300 . ?
C14 C15 1.415(9) . ?
C21 H21A 0.9600 . ?
C21 H21B 0.9600 . ?
C21 H21C 0.9600 . ?
C5 H5 0.9300 . ?
C5 C4 1.451(11) . ?
C24 H24A 0.9600 . ?
C24 H24B 0.9600 . ?
C24 H24C 0.9600 . ?
C24 C23 1.558(11) . ?
C15 H15 0.9300 . ?
C23 H23 0.9800 . ?
C23 C25 1.525(13) . ?
C18 H18A 0.9600 . ?
C18 H18B 0.9600 . ?
C18 H18C 0.9600 . ?
C4 Si2B 1.959(13) . ?
C4 Si2A 1.914(10) . ?
C38 H38A 0.9800 . ?
C38 H38 0.9800 . ?
C38 C39A 1.454(19) . ?
C38 C40A 1.605(17) . ?
C38 C40B 1.49(2) . ?
C38 C39B 1.58(2) . ?
C35 H35 0.9800 . ?
C35 C36 1.557(11) . ?
C35 C37 1.520(13) . ?
C22 H22A 0.9600 . ?
C22 H22B 0.9600 . ?
C22 H22C 0.9600 . ?
C41 H41 0.9800 . ?
C41 C43 1.504(12) . ?
C41 C42 1.540(11) . ?
C43 H43A 0.9600 . ?
C43 H43B 0.9600 . ?
C43 H43C 0.9600 . ?
C36 H36A 0.9600 . ?
C36 H36B 0.9600 . ?
C36 H36C 0.9600 . ?
C19 H19A 0.9600 . ?
C19 H19B 0.9600 . ?
C19 H19C 0.9600 . ?
C42 H42A 0.9600 . ?
C42 H42B 0.9600 . ?
C42 H42C 0.9600 . ?
C37 H37A 0.9600 . ?
C37 H37B 0.9600 . ?
C37 H37C 0.9600 . ?
C25 H25A 0.9600 . ?
C25 H25B 0.9600 . ?
C25 H25C 0.9600 . ?
C39A H39A 0.9600 . ?
C39A H39B 0.9600 . ?
C39A H39C 0.9600 . ?
C40A H40A 0.9600 . ?
C40A H40B 0.9600 . ?
C40A H40C 0.9600 . ?
C40B H40D 0.9600 . ?
C40B H40E 0.9600 . ?
C40B H40F 0.9600 . ?
C39B H39D 0.9600 . ?
C39B H39E 0.9600 . ?
C39B H39F 0.9600 . ?
Si4A C47A 1.85(2) . ?
Si4A C44A 1.93(2) . ?
Si4A C50A 2.14(4) . ?
Si4B C50B 1.80(4) . ?
Si4B C47B 1.848(16) . ?
Si4B C44B 1.93(2) . ?
C50B H50B 0.9800 . ?
C50B C52B 1.49(6) . ?
C50B C51B 1.49(4) . ?
C51A H51A 0.9600 . ?
C51A H51B 0.9600 . ?
C51A H51C 0.9600 . ?
C51A C50A 1.40(5) . ?
C47B H47B 0.9800 . ?
C47B C49B 1.529(19) . ?
C47B C48B 1.537(18) . ?
C52B H52A 0.9600 . ?
C52B H52B 0.9600 . ?
C52B H52C 0.9600 . ?
C46B H46A 0.9600 . ?
C46B H46B 0.9600 . ?
C46B H46C 0.9600 . ?
C46B C44B 1.55(3) . ?
C49B H49A 0.9600 . ?
C49B H49B 0.9600 . ?
C49B H49C 0.9600 . ?
C44B H44B 0.9800 . ?
C44B C45B 1.59(3) . ?
C49A H49D 0.9600 . ?
C49A H49E 0.9600 . ?
C49A H49F 0.9600 . ?
C49A C47A 1.61(3) . ?
C48B H48A 0.9600 . ?
C48B H48B 0.9600 . ?
C48B H48C 0.9600 . ?
C48A H48D 0.9600 . ?
C48A H48E 0.9600 . ?
C48A H48F 0.9600 . ?
C48A C47A 1.45(3) . ?
C47A H47A 0.9800 . ?
C45B H45A 0.9600 . ?
C45B H45B 0.9600 . ?
C45B H45C 0.9600 . ?
C44A H44A 0.9800 . ?
C44A C46A 1.46(4) . ?
C44A C45A 1.62(4) . ?
C46A H46D 0.9600 . ?
C46A H46E 0.9600 . ?
C46A H46F 0.9600 . ?
C45A H45D 0.9600 . ?
C45A H45E 0.9600 . ?
C45A H45F 0.9600 . ?
C50A H50A 0.9800 . ?
C50A C52A 1.65(7) . ?
C51B H51D 0.9600 . ?
C51B H51E 0.9600 . ?
C51B H51F 0.9600 . ?
C52A H52D 0.9600 . ?
C52A H52E 0.9600 . ?
C52A H52F 0.9600 . ?
Si2B C32A 1.86(3) . ?
Si2B C29A 1.82(3) . ?
Si2B C26A 1.93(2) . ?
Si2A C26B 1.954(15) . ?
Si2A C32B 1.87(2) . ?
Si2A C29B 1.864(19) . ?
C28B H28A 0.9600 . ?
C28B H28B 0.9600 . ?
C28B H28C 0.9600 . ?
C28B C26B 1.45(3) . ?
C30B H30A 0.9600 . ?
C30B H30B 0.9600 . ?
C30B H30C 0.9600 . ?
C30B C29B 1.52(2) . ?
C26B H26B 0.9800 . ?
C26B C27B 1.59(2) . ?
C34B H34A 0.9600 . ?
C34B H34B 0.9600 . ?
C34B H34C 0.9600 . ?
C34B C32B 1.78(4) . ?
C27B H27A 0.9600 . ?
C27B H27B 0.9600 . ?
C27B H27C 0.9600 . ?
C33B H33A 0.9600 . ?
C33B H33B 0.9600 . ?
C33B H33C 0.9600 . ?
C33B C32B 1.48(2) . ?
C32B H32B 0.9800 . ?
C29B H29B 0.9800 . ?
C29B C31B 1.62(3) . ?
C31B H31A 0.9600 . ?
C31B H31B 0.9600 . ?
C31B H31C 0.9600 . ?
C32A H32A 0.9800 . ?
C32A C33A 1.45(5) . ?
C32A C34A 1.55(4) . ?
C33A H33D 0.9600 . ?
C33A H33E 0.9600 . ?
C33A H33F 0.9600 . ?
C34A H34D 0.9600 . ?
C34A H34E 0.9600 . ?
C34A H34F 0.9600 . ?
C29A H29A 0.9800 . ?
C29A C31A 1.56(2) . ?
C29A C30A 1.50(4) . ?
C31A H31D 0.9600 . ?
C31A H31E 0.9600 . ?
C31A H31F 0.9600 . ?
C30A H30D 0.9600 . ?
C30A H30E 0.9600 . ?
C30A H30F 0.9600 . ?
C26A H26A 0.9800 . ?
C26A C27A 1.42(4) . ?
C26A C28A 1.47(3) . ?
C27A H27D 0.9600 . ?
C27A H27E 0.9600 . ?
C27A H27F 0.9600 . ?
C28A H28D 0.9600 . ?
C28A H28E 0.9600 . ?
C28A H28F 0.9600 . ?
C57 H57 0.9300 . ?
C57 C58 1.3900 . ?
C57 C56 1.3900 . ?
C58 H58 0.9300 . ?
C58 C59 1.3900 . ?
C59 H59 0.9300 . ?
C59 C54 1.3900 . ?
C54 C55 1.3900 . ?
C54 C53 1.45(3) . ?
C55 H55 0.9300 . ?
C55 C56 1.3900 . ?
C56 H56 0.9300 . ?
C53 H53A 0.9600 . ?
C53 H53B 0.9600 . ?
C53 H53C 0.9600 . ?

loop_
_geom_torsion_atom_site_label_1
_geom_torsion_atom_site_label_2
_geom_torsion_atom_site_label_3
_geom_torsion_atom_site_label_4
_geom_torsion
_geom_torsion_site_symmetry_1
_geom_torsion_site_symmetry_2
_geom_torsion_site_symmetry_3
_geom_torsion_site_symmetry_4
_geom_torsion_publ_flag
La2 C10 C11 La2 0.000(1) . . . 4_566 ?
La2 C10 C11 La2 0.000(1) 4_566 . . . ?
La2 C10 C11 K1 102.16(15) 4_566 . . . ?
La2 C10 C11 K1 102.16(15) . . . . ?
La2 C10 C11 C12 51.0(8) 4_566 . . . ?
La2 C10 C11 C12 51.0(8) . . . . ?
La2 C10 C9 La2 0.000(0) 4_566 . . . ?
La2 C10 C9 La2 0.000(0) . . . 4_566 ?
La2 C10 C9 K1 -102.97(13) 4_566 . . . ?
La2 C10 C9 K1 -102.97(13) . . . . ?
La2 C10 C9 Si3 130.5(4) . . . . ?
La2 C10 C9 Si3 130.5(4) 4_566 . . . ?
La2 C10 C9 C16 -51.1(7) 4_566 . . . ?
La2 C10 C9 C16 -51.1(7) . . . . ?
La2 C11 C12 La2 0.000(1) 4_566 . . . ?
La2 C11 C12 La2 0.000(1) . . . 4_566 ?
La2 C11 C12 K1 102.72(15) . . . . ?
La2 C11 C12 K1 102.72(15) 4_566 . . . ?
La2 C11 C12 C13 49.4(7) . . . . ?
La2 C11 C12 C13 49.4(7) 4_566 . . . ?
La2 C11 C12 Si4A -139.8(5) 4_566 . . . ?
La2 C11 C12 Si4A -139.8(5) . . . . ?
La2 C11 C12 Si4B -128.2(4) 4_566 . . . ?
La2 C11 C12 Si4B -128.2(4) . . . . ?
La2 C16 C9 La2 0.000(1) . . . 4_566 ?
La2 C16 C9 La2 0.000(1) 4_566 . . . ?
La2 C16 C9 K1 107.73(15) . . . . ?
La2 C16 C9 K1 107.73(15) 4_566 . . . ?
La2 C16 C9 Si3 -130.6(4) . . . . ?
La2 C16 C9 Si3 -130.6(4) 4_566 . . . ?
La2 C16 C9 C10 51.1(7) . . . . ?
La2 C16 C9 C10 51.1(7) 4_566 . . . ?
La2 C16 C15 La2 0.000(1) . . . 4_566 ?
La2 C16 C15 La2 0.000(1) 4_566 . . . ?
La2 C16 C15 K1 -114.52(17) 4_566 . . . ?
La2 C16 C15 K1 -114.52(17) . . . . ?
La2 C16 C15 C14 -52.4(8) . . . . ?
La2 C16 C15 C14 -52.4(8) 4_566 . . . ?
La2 C13 C12 La2 0.000(1) 4_566 . . . ?
La2 C13 C12 La2 0.000(1) . . . 4_566 ?
La2 C13 C12 K1 -107.42(16) . . . . ?
La2 C13 C12 K1 -107.42(16) 4_566 . . . ?
La2 C13 C12 C11 -49.3(7) 4_566 . . . ?
La2 C13 C12 C11 -49.3(7) . . . . ?
La2 C13 C12 Si4A 139.3(4) 4_566 . . . ?
La2 C13 C12 Si4A 139.3(4) . . . . ?
La2 C13 C12 Si4B 128.1(5) . . . . ?
La2 C13 C12 Si4B 128.1(5) 4_566 . . . ?
La2 C13 C14 La2 0.000(1) 4_566 . . . ?
La2 C13 C14 La2 0.000(1) . . . 4_566 ?
La2 C13 C14 K1 114.42(17) . . . . ?
La2 C13 C14 K1 114.42(17) 4_566 . . . ?
La2 C13 C14 C15 51.9(8) . . . . ?
La2 C13 C14 C15 51.9(8) 4_566 . . . ?
La2 C12 Si4A C47A 14.1(14) . . . . ?
La2 C12 Si4A C47A 14.1(14) 4_566 . . . ?
La2 C12 Si4A C44A 131.2(12) 4_566 . . . ?
La2 C12 Si4A C44A 131.2(12) . . . . ?
La2 C12 Si4A C50A -104.9(13) . . . . ?
La2 C12 Si4A C50A -104.9(13) 4_566 . . . ?
La2 C14 C15 La2 0.000(0) . . . 4_566 ?
La2 C14 C15 La2 0.000(0) 4_566 . . . ?
La2 C14 C15 K1 117.67(18) . . . . ?
La2 C14 C15 K1 117.67(18) 4_566 . . . ?
La2 C14 C15 C16 52.7(8) 4_566 . . . ?
La2 C14 C15 C16 52.7(8) . . . . ?
La1 C7 C6 K1 123.91(18) . . . . ?
La1 C7 C6 C5 53.8(9) . . . . ?
La1 C7 C8 K1 -119.71(17) . . . . ?
La1 C7 C8 C1 -48.8(8) . . . . ?
La1 C6 C5 K1 118.57(19) . . . . ?
La1 C6 C5 C4 48.9(9) . . . . ?
La1 C8 C1 K1 -109.08(17) . . . . ?
La1 C8 C1 Si1 139.2(4) . . . . ?
La1 C8 C1 C2 -50.5(8) . . . . ?
La1 C3 C2 K1 99.03(17) . . . . ?
La1 C3 C2 C1 49.9(10) . . . . ?
La1 C3 C4 K1 -100.36(16) . . . . ?
La1 C3 C4 C5 -49.4(9) . . . . ?
La1 C3 C4 Si2B 129.3(5) . . . . ?
La1 C3 C4 Si2A 136.0(6) . . . . ?
La1 C2 C1 K1 100.89(16) . . . . ?
La1 C2 C1 Si1 -138.7(4) . . . . ?
La1 C2 C1 C8 50.7(8) . . . . ?
La1 C5 C4 K1 108.4(2) . . . . ?
La1 C5 C4 C3 48.8(9) . . . . ?
La1 C5 C4 Si2B -129.7(7) . . . . ?
La1 C5 C4 Si2A -136.4(5) . . . . ?
K1 C7 C6 La1 -123.91(18) . . . . ?
K1 C7 C6 C5 -70.1(9) . . . . ?
K1 C7 C8 La1 119.71(17) . . . . ?
K1 C7 C8 C1 70.9(8) . . . . ?
K1 C10 C11 La2 -102.16(15) . . . . ?
K1 C10 C11 La2 -102.16(15) . . . 4_566 ?
K1 C10 C11 C12 -51.2(8) . . . . ?
K1 C10 C9 La2 102.97(13) . . . . ?
K1 C10 C9 La2 102.97(13) . . . 4_566 ?
K1 C10 C9 Si3 -126.5(4) . . . . ?
K1 C10 C9 C16 51.9(7) . . . . ?
K1 C6 C5 La1 -118.57(19) . . . . ?
K1 C6 C5 C4 -69.7(9) . . . . ?
K1 C8 C1 La1 109.08(17) . . . . ?
K1 C8 C1 Si1 -111.7(4) . . . . ?
K1 C8 C1 C2 58.6(8) . . . . ?
K1 C3 C2 La1 -99.03(17) . . . . ?
K1 C3 C2 C1 -49.1(9) . . . . ?
K1 C3 C4 La1 100.36(16) . . . . ?
K1 C3 C4 C5 51.0(9) . . . . ?
K1 C3 C4 Si2B -130.3(6) . . . . ?
K1 C3 C4 Si2A -123.6(6) . . . . ?
K1 C11 C12 La2 -102.72(15) . . . . ?
K1 C11 C12 La2 -102.72(15) . . . 4_566 ?
K1 C11 C12 C13 -53.3(7) . . . . ?
K1 C11 C12 Si4A 117.4(5) . . . . ?
K1 C11 C12 Si4B 129.1(4) . . . . ?
K1 C16 C9 La2 -107.73(15) . . . 4_566 ?
K1 C16 C9 La2 -107.73(15) . . . . ?
K1 C16 C9 Si3 121.7(4) . . . . ?
K1 C16 C9 C10 -56.6(7) . . . . ?
K1 C16 C15 La2 114.52(17) . . . . ?
K1 C16 C15 La2 114.52(17) . . . 4_566 ?
K1 C16 C15 C14 62.1(8) . . . . ?
K1 C2 C1 La1 -100.89(16) . . . . ?
K1 C2 C1 Si1 120.5(4) . . . . ?
K1 C2 C1 C8 -50.2(7) . . . . ?
K1 C13 C12 La2 107.42(16) . . . 4_566 ?
K1 C13 C12 La2 107.42(16) . . . . ?
K1 C13 C12 C11 58.1(7) . . . . ?
K1 C13 C12 Si4A -113.3(4) . . . . ?
K1 C13 C12 Si4B -124.4(5) . . . . ?
K1 C13 C14 La2 -114.42(17) . . . . ?
K1 C13 C14 La2 -114.42(17) . . . 4_566 ?
K1 C13 C14 C15 -62.5(8) . . . . ?
K1 C12 Si4A C47A -150.4(11) . . . . ?
K1 C12 Si4A C44A -33.3(13) . . . . ?
K1 C12 Si4A C50A 90.6(12) . . . . ?
K1 C14 C15 La2 -117.67(18) . . . . ?
K1 C14 C15 La2 -117.67(18) . . . 4_566 ?
K1 C14 C15 C16 -64.9(8) . . . . ?
K1 C5 C4 La1 -108.4(2) . . . . ?
K1 C5 C4 C3 -59.6(10) . . . . ?
K1 C5 C4 Si2B 121.9(7) . . . . ?
K1 C5 C4 Si2A 115.2(5) . . . . ?
C7 C6 C5 La1 -52.6(9) . . . . ?
C7 C6 C5 K1 66.0(9) . . . . ?
C7 C6 C5 C4 -3.7(16) . . . . ?
C7 C8 C1 La1 47.3(8) . . . . ?
C7 C8 C1 K1 -61.7(7) . . . . ?
C7 C8 C1 Si1 -173.5(6) . . . . ?
C7 C8 C1 C2 -3.2(14) . . . . ?
C10 C11 C12 La2 -50.0(8) . . . 4_566 ?
C10 C11 C12 La2 -50.0(8) . . . . ?
C10 C11 C12 K1 52.7(9) . . . . ?
C10 C11 C12 C13 -0.6(14) . . . . ?
C10 C11 C12 Si4A 170.2(7) . . . . ?
C10 C11 C12 Si4B -178.2(8) . . . . ?
C6 C7 C8 La1 54.6(8) . . . . ?
C6 C7 C8 K1 -65.1(8) . . . . ?
C6 C7 C8 C1 5.9(14) . . . . ?
C6 C5 C4 La1 -48.0(9) . . . . ?
C6 C5 C4 K1 60.4(8) . . . . ?
C6 C5 C4 C3 0.7(16) . . . . ?
C6 C5 C4 Si2B -177.7(8) . . . . ?
C6 C5 C4 Si2A 175.6(8) . . . . ?
C8 C7 C6 La1 -55.5(8) . . . . ?
C8 C7 C6 K1 68.4(8) . . . . ?
C8 C7 C6 C5 -1.7(15) . . . . ?
C3 C2 C1 La1 -48.8(9) . . . . ?
C3 C2 C1 K1 52.1(10) . . . . ?
C3 C2 C1 Si1 172.5(8) . . . . ?
C3 C2 C1 C8 1.9(16) . . . . ?
C20 Si1 C23 C24 -40.8(8) . . . . ?
C20 Si1 C23 C25 -167.6(8) . . . . ?
C11 C10 C9 La2 52.3(9) . . . . ?
C11 C10 C9 La2 52.3(9) . . . 4_566 ?
C11 C10 C9 K1 -50.7(9) . . . . ?
C11 C10 C9 Si3 -177.2(8) . . . . ?
C11 C10 C9 C16 1.1(14) . . . . ?
C11 C12 Si4A C47A 113.3(12) . . . . ?
C11 C12 Si4A C44A -129.6(13) . . . . ?
C11 C12 Si4A C50A -5.7(14) . . . . ?
C2 C3 C4 La1 55.6(11) . . . . ?
C2 C3 C4 K1 -44.8(11) . . . . ?
C2 C3 C4 C5 6.2(18) . . . . ?
C2 C3 C4 Si2B -175.1(10) . . . . ?
C2 C3 C4 Si2A -168.4(9) . . . . ?
C13 C12 Si4A C47A -74.1(12) . . . . ?
C13 C12 Si4A C44A 43.0(13) . . . . ?
C13 C12 Si4A C50A 166.9(12) . . . . ?
C13 C14 C15 La2 -52.9(9) . . . . ?
C13 C14 C15 La2 -52.9(9) . . . 4_566 ?
C13 C14 C15 K1 64.7(9) . . . . ?
C13 C14 C15 C16 -0.2(15) . . . . ?
C17 Si1 C20 C21 52.8(6) . . . . ?
C17 Si1 C20 C22 -179.5(6) . . . . ?
C17 Si1 C23 C24 75.6(7) . . . . ?
C17 Si1 C23 C25 -51.1(9) . . . . ?
C12 C13 C14 La2 -51.8(8) . . . 4_566 ?
C12 C13 C14 La2 -51.8(8) . . . . ?
C12 C13 C14 K1 62.7(8) . . . . ?
C12 C13 C14 C15 0.2(15) . . . . ?
C12 Si4A C47A C49A -174(2) . . . . ?
C12 Si4A C47A C48A -43(3) . . . . ?
C12 Si4B C50B C52B -21(3) . . . . ?
C12 Si4B C50B C51B 95.7(19) . . . . ?
C12 Si4B C47B C49B -179.1(9) . . . . ?
C12 Si4B C47B C48B 54.6(13) . . . . ?
C14 C13 C12 La2 50.3(8) . . . 4_566 ?
C14 C13 C12 La2 50.3(8) . . . . ?
C14 C13 C12 K1 -57.1(8) . . . . ?
C14 C13 C12 C11 1.0(14) . . . . ?
C14 C13 C12 Si4A -170.4(7) . . . . ?
C14 C13 C12 Si4B 178.5(7) . . . . ?
C9 Si3 C35 C36 -66.9(7) . . . . ?
C9 Si3 C35 C37 63.1(7) . . . . ?
C9 Si3 C41 C43 40.2(10) . . . . ?
C9 Si3 C41 C42 167.1(6) . . . . ?
C9 C10 C11 La2 -52.3(9) . . . . ?
C9 C10 C11 La2 -52.3(9) . . . 4_566 ?
C9 C10 C11 K1 49.9(9) . . . . ?
C9 C10 C11 C12 -1.3(16) . . . . ?
C9 C16 C15 La2 51.3(8) . . . 4_566 ?
C9 C16 C15 La2 51.3(8) . . . . ?
C9 C16 C15 K1 -63.2(8) . . . . ?
C9 C16 C15 C14 -1.1(15) . . . . ?
C15 C16 C9 La2 -50.4(8) . . . 4_566 ?
C15 C16 C9 La2 -50.4(8) . . . . ?
C15 C16 C9 K1 57.4(8) . . . . ?
C15 C16 C9 Si3 179.1(7) . . . . ?
C15 C16 C9 C10 0.8(13) . . . . ?
C23 Si1 C20 C21 173.4(6) . . . . ?
C23 Si1 C20 C22 -58.9(7) . . . . ?
C4 C3 C2 La1 -56.1(11) . . . . ?
C4 C3 C2 K1 42.9(11) . . . . ?
C4 C3 C2 C1 -6.2(19) . . . . ?
C4 Si2B C32A C33A -91(2) . . . . ?
C4 Si2B C32A C34A 44(3) . . . . ?
C4 Si2B C29A C31A -171.4(18) . . . . ?
C4 Si2B C29A C30A -42.8(18) . . . . ?
C4 Si2A C32B C34B 85.5(12) . . . . ?
C4 Si2A C32B C33B -158.0(18) . . . . ?
C4 Si2A C29B C30B -173.9(11) . . . . ?
C4 Si2A C29B C31B -50.8(12) . . . . ?
C38 Si3 C35 C36 171.7(6) . . . . ?
C38 Si3 C35 C37 -58.3(7) . . . . ?
C38 Si3 C41 C43 159.6(8) . . . . ?
C38 Si3 C41 C42 -73.5(8) . . . . ?
C1 Si1 C20 C21 -65.5(6) . . . . ?
C1 Si1 C20 C22 62.1(7) . . . . ?
C1 Si1 C23 C24 -159.1(6) . . . . ?
C1 Si1 C23 C25 74.1(9) . . . . ?
C35 Si3 C41 C43 -86.0(9) . . . . ?
C35 Si3 C41 C42 40.9(8) . . . . ?
C41 Si3 C35 C36 55.7(7) . . . . ?
C41 Si3 C35 C37 -174.3(6) . . . . ?
C50B Si4B C47B C49B -45.4(15) . . . . ?
C50B Si4B C47B C48B -171.7(14) . . . . ?
C47B Si4B C50B C52B -153(3) . . . . ?
C47B Si4B C50B C51B -36(2) . . . . ?
C44B Si4B C50B C52B 91(3) . . . . ?
C44B Si4B C50B C51B -152.9(18) . . . . ?
C44B Si4B C47B C49B 62.0(14) . . . . ?
C44B Si4B C47B C48B -64.3(15) . . . . ?
C44A Si4A C47A C49A 66(3) . . . . ?
C44A Si4A C47A C48A -164(2) . . . . ?
C50A Si4A C47A C49A -58(3) . . . . ?
C50A Si4A C47A C48A 72(2) . . . . ?
C26B Si2A C32B C34B -153.6(12) . . . . ?
C26B Si2A C32B C33B -37(2) . . . . ?
C26B Si2A C29B C30B 61.7(13) . . . . ?
C26B Si2A C29B C31B -175.2(11) . . . . ?
C32B Si2A C29B C30B -46.1(17) . . . . ?
C32B Si2A C29B C31B 77.0(14) . . . . ?
C29B Si2A C32B C34B -44.8(15) . . . . ?
C29B Si2A C32B C33B 72(2) . . . . ?
C32A Si2B C29A C31A 61(2) . . . . ?
C32A Si2B C29A C30A -170.4(16) . . . . ?
C29A Si2B C32A C33A 35(2) . . . . ?
C29A Si2B C32A C34A 170(2) . . . . ?
C26A Si2B C32A C33A 157.1(19) . . . . ?
C26A Si2B C32A C34A -69(2) . . . . ?
C26A Si2B C29A C31A -59(2) . . . . ?
C26A Si2B C29A C30A 69.3(17) . . . . ?
C57 C58 C59 C54 0.0 . . . . ?
C58 C57 C56 C55 0.0 . . . . ?
C58 C59 C54 C55 0.0 . . . . ?
C58 C59 C54 C53 174.2(19) . . . . ?
C59 C54 C55 C56 0.0 . . . . ?
C54 C55 C56 C57 0.0 . . . . ?
C56 C57 C58 C59 0.0 . . . . ?
C53 C54 C55 C56 -174.6(18) . . . . ?

loop_
_smtbx_masks_void_nr
_smtbx_masks_void_average_x
_smtbx_masks_void_average_y
_smtbx_masks_void_average_z
_smtbx_masks_void_volume
_smtbx_masks_void_count_electrons
_smtbx_masks_void_content
1 -0.158 0.000 0.000 280.1 51.9 ?
2 0.158 0.000 0.500 280.1 50.9 ?
3 0.000 0.456 0.250 9.2 0.0 ?
4 0.000 0.544 0.750 9.2 0.0 ?
5 0.342 0.500 0.000 280.1 51.8 ?
6 0.658 0.500 0.500 280.1 50.8 ?
7 0.500 0.044 0.750 9.2 0.0 ?
8 0.500 0.956 0.250 9.2 0.0 ?
